data_7110804
loop_
_publ_author_name
'Doi, Mitsunobu'
'Ishida, Toshimasa'
'Katsuya, Yoshio'
'Mezaki, Yoshihiro'
'Sasaki, Masahiro'
'Terashima, Akira'
'Taniguchi, Taizo'
'Hasegawa, Hiroshi'
'Shiono, Masaaki'

_publ_section_title
;
 Unique sodium-caged structure of a potent endothelin-1 inhibitor: crystal
 structure of BQ123 sodium salt,
 cyclo(-d-Trp-d-Asp&#x2212;-Pro-d-Val-Leu-)&#x00B7;Na+
;
_journal_issue 9
_journal_name_full 'Chemical Communications'
_journal_page_first 743
_journal_paper_doi 10.1039/a909413j
_journal_year 2000
_chemical_compound_source 'synthesis (from BACHEM)'
_chemical_formula_moiety '4(C31 H41 N6 O7 Na), 8(C3 H8 O), 10(H2 O)'
_chemical_formula_sum 'C148 H248 N24 Na4 O46'
_chemical_formula_weight 3191.66
_chemical_name_common BQ123
_chemical_name_systematic
; 
 Endothelin inhibitor BQ123 Na: 
   cyclo(-D-Trp-D-Asp-Pro-D-Val-Leu-),Na
;
_space_group_IT_number 19
_symmetry_cell_setting orthorhombic
_symmetry_space_group_name_Hall 'P 2ac 2ab'
_symmetry_space_group_name_H-M 'P 21 21 21'
_atom_sites_solution_hydrogens geom
_atom_sites_solution_primary direct
_atom_sites_solution_secondary difmap
_audit_creation_method SHELXL-97
_cell_angle_alpha 90.00
_cell_angle_beta 90.00
_cell_angle_gamma 90.00
_cell_formula_units_Z 4
_cell_length_a 25.399(5)
_cell_length_b 34.717(5)
_cell_length_c 25.74(3)
_cell_measurement_temperature 100
_cell_volume 22697(3)
_computing_cell_refinement 'Rigaku Process 4.0'
_computing_data_collection 'Rigaku Process 4.0'
_computing_data_reduction 'Rigaku Process 4.0'
_computing_molecular_graphics 'ORTEP-III (Burnett & Johnson 1996)'
_computing_publication_material 'PARST (Nardelli, 1983)'
_computing_structure_refinement 'SHELXL-97 (Sheldrick, 1997)'
_computing_structure_solution 'SHELXS-97 (Sheldrick, 1990)'
_diffrn_ambient_temperature 100
_diffrn_measured_fraction_theta_full 0.780
_diffrn_measured_fraction_theta_max 0.780
_diffrn_measurement_device_type 'Rigaku RAXIS-4'
_diffrn_measurement_method region-profit
_diffrn_radiation_monochromator diamond
_diffrn_radiation_source 'synchrotron (SPring8)'
_diffrn_radiation_type 'double monochromated beam'
_diffrn_radiation_wavelength 0.83400
_diffrn_reflns_av_R_equivalents 0.0560
_diffrn_reflns_av_sigmaI/netI 0.0505
_diffrn_reflns_limit_h_max 31
_diffrn_reflns_limit_h_min 0
_diffrn_reflns_limit_k_max 38
_diffrn_reflns_limit_k_min 0
_diffrn_reflns_limit_l_max 31
_diffrn_reflns_limit_l_min -31
_diffrn_reflns_number 35804
_diffrn_reflns_theta_full 31.42
_diffrn_reflns_theta_max 31.42
_diffrn_reflns_theta_min 1.91
_exptl_absorpt_coefficient_mu 0.076
_exptl_crystal_colour colorless
_exptl_crystal_density_diffrn 0.934
_exptl_crystal_density_method 'not measured'
_exptl_crystal_description block
_exptl_crystal_F_000 6864
_exptl_crystal_size_max 0.25
_exptl_crystal_size_mid 0.15
_exptl_crystal_size_min 0.10
_refine_diff_density_max 0.572
_refine_diff_density_min -0.383
_refine_diff_density_rms 0.085
_refine_ls_abs_structure_details 'Flack H D (1983), Acta Cryst. A39, 876-881'
_refine_ls_abs_structure_Flack 0.4(3)
_refine_ls_extinction_coef 0.0116(3)
_refine_ls_extinction_expression Fc^*^=kFc[1+0.001xFc^2^\l^3^/sin(2\q)]^-1/4^
_refine_ls_extinction_method SHELXL
_refine_ls_goodness_of_fit_ref 1.044
_refine_ls_hydrogen_treatment mixed
_refine_ls_matrix_type fullcycle
_refine_ls_number_parameters 2088
_refine_ls_number_reflns 35332
_refine_ls_number_restraints 48
_refine_ls_restrained_S_all 1.046
_refine_ls_R_factor_all 0.0918
_refine_ls_R_factor_gt 0.0845
_refine_ls_shift/su_max 5.873
_refine_ls_shift/su_mean 0.285
_refine_ls_structure_factor_coef Fsqd
_refine_ls_weighting_details 'w=1/[\s^2^(Fo^2^)+(0.1687P)^2^+0.0000P] where P=(Fo^2^+2Fc^2^)/3'
_refine_ls_weighting_scheme calc
_refine_ls_wR_factor_gt 0.2146
_refine_ls_wR_factor_ref 0.2241
_reflns_number_gt 31000
_reflns_number_total 35332
_reflns_threshold_expression >2\s(I)
_cod_data_source_file a909413jsup1.cif
_cod_data_source_block bq
_cod_depositor_comments
;
The following automatic conversions were performed:

'_refine_ls_weighting_scheme' value 'calc
w=1/[\s^2^(Fo^2^)+(0.1687P)^2^+0.0000P] where P=(Fo^2^+2Fc^2^)/3' was
changed to 'calc'. New tag '_refine_ls_weighting_details' was
created. The value of the new tag was set to
'w=1/[\s^2^(Fo^2^)+(0.1687P)^2^+0.0000P] where P=(Fo^2^+2Fc^2^)/3'.

Automatic conversion script
Id: cif_fix_values 3143 2015-03-26 13:38:13Z robertas 
;
_cod_original_cell_volume 22693(24)
_cod_database_code 7110804

loop_
_symmetry_equiv_pos_as_xyz
'x, y, z'
'-x+1/2, -y, z+1/2'
'-x, y+1/2, -z+1/2'
'x+1/2, -y+1/2, -z'

loop_
_atom_site_label
_atom_site_type_symbol
_atom_site_fract_x
_atom_site_fract_y
_atom_site_fract_z
_atom_site_U_iso_or_equiv
_atom_site_adp_type
_atom_site_occupancy
_atom_site_calc_flag
_atom_site_refinement_flags
Na_1 Na 0.25282(5) 1.02547(4) 0.28470(5) 0.0597(3) Uani 1 d .
Na_2 Na 0.03721(5) 0.73421(4) 0.51177(5) 0.0611(3) Uani 1 d .
Na_3 Na 0.23094(6) 0.90913(4) 0.55407(5) 0.0625(3) Uani 1 d .
Na_4 Na 0.33041(5) 0.83606(4) 0.53719(5) 0.0624(3) Uani 1 d .
N_11 N 0.31014(11) 1.00904(9) 0.15184(11) 0.0588(6) Uani 1 d .
H0_11 H 0.3126 0.9948 0.1791 0.071 Uiso 1 calc R
CA_11 C 0.35479(14) 1.03406(12) 0.13837(14) 0.0610(8) Uani 1 d .
HA_11 H 0.3603 1.0326 0.1007 0.073 Uiso 1 calc R
CB_11 C 0.40417(14) 1.01842(13) 0.16536(16) 0.0666(9) Uani 1 d .
HB1_11 H 0.4003 1.0211 0.2027 0.080 Uiso 1 calc R
HB2_11 H 0.4079 0.9912 0.1575 0.080 Uiso 1 calc R
CG_11 C 0.45335(15) 1.03968(12) 0.14790(17) 0.0687(9) Uani 1 d .
CD1_11 C 0.47924(18) 1.06821(14) 0.1718(2) 0.0789(11) Uani 1 d .
HD1_11 H 0.4683 1.0800 0.2024 0.095 Uiso 1 calc R
NE1_11 N 0.52460(15) 1.07776(12) 0.14481(18) 0.0838(10) Uani 1 d .
HE1_11 H 0.5468 1.0954 0.1533 0.101 Uiso 1 calc R
CE2_11 C 0.52779(17) 1.05410(14) 0.10221(19) 0.0761(11) Uani 1 d .
CZ2_11 C 0.56699(19) 1.05264(17) 0.0640(2) 0.0930(15) Uani 1 d .
HZ2_11 H 0.5960 1.0690 0.0647 0.112 Uiso 1 calc R
CH2_11 C 0.5602(2) 1.02566(19) 0.0252(2) 0.0992(16) Uani 1 d .
HH2_11 H 0.5855 1.0234 -0.0007 0.119 Uiso 1 calc R
CZ3_11 C 0.5160(2) 1.00165(19) 0.0240(2) 0.0971(15) Uani 1 d .
HZ3_11 H 0.5125 0.9842 -0.0032 0.116 Uiso 1 calc R
CE3_11 C 0.47774(18) 1.00285(14) 0.06170(17) 0.0767(10) Uani 1 d .
HE3_11 H 0.4490 0.9863 0.0608 0.092 Uiso 1 calc R
CD2_11 C 0.48381(16) 1.03060(13) 0.10235(16) 0.0697(9) Uani 1 d .
C_11 C 0.34041(13) 1.07542(11) 0.15213(13) 0.0572(8) Uani 1 d .
O_11 O 0.33023(10) 1.09920(8) 0.11855(9) 0.0637(6) Uani 1 d .
N_12 N 0.33782(12) 1.08355(9) 0.20301(11) 0.0605(7) Uani 1 d .
H0_12 H 0.3531 1.0684 0.2248 0.073 Uiso 1 calc R
CA_12 C 0.31023(15) 1.11694(12) 0.22233(14) 0.0622(8) Uani 1 d .
HA_12 H 0.3133 1.1377 0.1966 0.075 Uiso 1 calc R
CB_12 C 0.33539(15) 1.13054(11) 0.27340(14) 0.0616(8) Uani 1 d .
HB1_12 H 0.3164 1.1530 0.2856 0.074 Uiso 1 calc R
HB2_12 H 0.3713 1.1384 0.2664 0.074 Uiso 1 calc R
CG_12 C 0.33598(15) 1.10020(12) 0.31716(14) 0.0638(9) Uani 1 d .
OD1_12 O 0.32388(11) 1.06654(8) 0.30745(9) 0.0643(6) Uani 1 d .
OD2_12 O 0.35037(12) 1.11290(9) 0.36155(10) 0.0731(7) Uani 1 d .
C_12 C 0.25211(14) 1.10724(11) 0.22940(13) 0.0583(8) Uani 1 d .
O_12 O 0.23666(10) 1.07305(8) 0.22585(9) 0.0608(6) Uani 1 d .
N_13 N 0.21843(12) 1.13488(9) 0.24156(11) 0.0581(6) Uani 1 d .
CA_13 C 0.16370(15) 1.12658(11) 0.25759(14) 0.0611(8) Uani 1 d .
HA_13 H 0.1636 1.1151 0.2924 0.073 Uiso 1 calc R
CB_13 C 0.13773(16) 1.16610(12) 0.25932(17) 0.0703(9) Uani 1 d .
HB1_13 H 0.1364 1.1757 0.2947 0.084 Uiso 1 calc R
HB2_13 H 0.1022 1.1649 0.2457 0.084 Uiso 1 calc R
CG_13 C 0.17237(17) 1.19198(13) 0.22530(17) 0.0718(10) Uani 1 d .
HG1_13 H 0.1639 1.1890 0.1888 0.086 Uiso 1 calc R
HG2_13 H 0.1687 1.2189 0.2349 0.086 Uiso 1 calc R
CD_13 C 0.22696(16) 1.17729(11) 0.23718(17) 0.0668(9) Uani 1 d .
HD1_13 H 0.2513 1.1834 0.2093 0.080 Uiso 1 calc R
HD2_13 H 0.2402 1.1880 0.2695 0.080 Uiso 1 calc R
C_13 C 0.13764(14) 1.09942(12) 0.21953(14) 0.0617(8) Uani 1 d .
O_13 O 0.13065(11) 1.10880(8) 0.17403(10) 0.0675(6) Uani 1 d .
N_14 N 0.12001(12) 1.06581(9) 0.23955(11) 0.0593(7) Uani 1 d .
H0_14 H 0.1168 1.0632 0.2726 0.071 Uiso 1 calc R
CA_14 C 0.10636(14) 1.03403(11) 0.20508(13) 0.0597(8) Uani 1 d .
HA_14 H 0.0974 1.0443 0.1708 0.072 Uiso 1 calc R
CB_14 C 0.06011(15) 1.01046(12) 0.22556(15) 0.0661(9) Uani 1 d .
HB_14 H 0.0692 1.0008 0.2602 0.079 Uiso 1 calc R
CG1_14 C 0.05005(18) 0.97563(14) 0.18957(19) 0.0794(11) Uani 1 d .
HG1A_14 H 0.0453 0.9845 0.1545 0.119 Uiso 1 calc R
HG1B_14 H 0.0189 0.9623 0.2008 0.119 Uiso 1 calc R
HG1C_14 H 0.0796 0.9585 0.1910 0.119 Uiso 1 calc R
CG2_14 C 0.01095(16) 1.03557(14) 0.23026(19) 0.0765(11) Uani 1 d .
HG2A_14 H 0.0183 1.0571 0.2525 0.115 Uiso 1 calc R
HG2B_14 H -0.0173 1.0206 0.2447 0.115 Uiso 1 calc R
HG2C_14 H 0.0010 1.0447 0.1965 0.115 Uiso 1 calc R
C_14 C 0.15625(14) 1.00929(11) 0.20050(13) 0.0585(8) Uani 1 d .
O_14 O 0.17645(10) 0.99579(7) 0.24080(9) 0.0597(5) Uani 1 d .
N_15 N 0.17549(12) 1.00338(9) 0.15335(11) 0.0587(6) Uani 1 d .
H0_15 H 0.1593 1.0133 0.1272 0.070 Uiso 1 calc R
CA_15 C 0.22334(14) 0.98051(11) 0.14368(14) 0.0591(8) Uani 1 d .
HA_15 H 0.2350 0.9690 0.1765 0.071 Uiso 1 calc R
CB_15 C 0.21324(16) 0.94852(12) 0.10441(14) 0.0646(9) Uani 1 d .
HB1_15 H 0.2442 0.9322 0.1029 0.078 Uiso 1 calc R
HB2_15 H 0.2089 0.9601 0.0704 0.078 Uiso 1 calc R
CG_15 C 0.16533(17) 0.92300(12) 0.11529(15) 0.0687(9) Uani 1 d .
HG_15 H 0.1339 0.9393 0.1137 0.082 Uiso 1 calc R
CD1_15 C 0.1675(2) 0.90466(14) 0.16938(17) 0.0818(12) Uani 1 d .
HD1A_15 H 0.1373 0.8884 0.1742 0.123 Uiso 1 calc R
HD1B_15 H 0.1675 0.9245 0.1953 0.123 Uiso 1 calc R
HD1C_15 H 0.1990 0.8896 0.1725 0.123 Uiso 1 calc R
CD2_15 C 0.1601(2) 0.89243(15) 0.07391(19) 0.0884(14) Uani 1 d .
HD2A_15 H 0.1910 0.8765 0.0739 0.133 Uiso 1 calc R
HD2B_15 H 0.1563 0.9045 0.0406 0.133 Uiso 1 calc R
HD2C_15 H 0.1297 0.8768 0.0810 0.133 Uiso 1 calc R
C_15 C 0.26593(14) 1.00733(11) 0.12382(13) 0.0588(8) Uani 1 d .
O_15 O 0.25976(10) 1.02610(7) 0.08276(9) 0.0608(6) Uani 1 d .
N_21 N 0.33784(13) 1.05070(10) 0.42967(12) 0.0644(7) Uani 1 d .
H0_21 H 0.3426 1.0715 0.4122 0.077 Uiso 1 calc R
CA_21 C 0.38266(15) 1.02639(11) 0.44192(14) 0.0608(8) Uani 1 d .
HA_21 H 0.3862 1.0251 0.4798 0.073 Uiso 1 calc R
CB_21 C 0.43288(17) 1.04496(13) 0.41970(18) 0.0722(10) Uani 1 d .
HB1_21 H 0.4291 1.0476 0.3824 0.087 Uiso 1 calc R
HB2_21 H 0.4367 1.0706 0.4342 0.087 Uiso 1 calc R
CG_21 C 0.48204(18) 1.02210(15) 0.4311(2) 0.0811(11) Uani 1 d .
CD1_21 C 0.5085(2) 0.99998(17) 0.3975(3) 0.1028(17) Uani 1 d .
HD1_21 H 0.4997 0.9957 0.3629 0.123 Uiso 1 calc R
NE1_21 N 0.55251(18) 0.98406(15) 0.4241(3) 0.122(2) Uani 1 d .
HE1_21 H 0.5752 0.9686 0.4107 0.146 Uiso 1 calc R
CE2_21 C 0.5533(2) 0.99707(19) 0.4738(3) 0.1036(17) Uani 1 d .
CZ2_21 C 0.5910(3) 0.9883(3) 0.5079(5) 0.141(3) Uani 1 d .
HZ2_21 H 0.6196 0.9725 0.5004 0.169 Uiso 1 calc R
CH2_21 C 0.5823(4) 1.0058(4) 0.5569(5) 0.168(5) Uani 1 d .
HH2_21 H 0.6068 1.0015 0.5832 0.202 Uiso 1 calc R
CZ3_21 C 0.5384(3) 1.0295(3) 0.5680(3) 0.133(3) Uani 1 d .
HZ3_21 H 0.5342 1.0398 0.6011 0.160 Uiso 1 calc R
CE3_21 C 0.5013(2) 1.0374(2) 0.5295(2) 0.1058(18) Uani 1 d .
HE3_21 H 0.4724 1.0532 0.5357 0.127 Uiso 1 calc R
CD2_21 C 0.51011(19) 1.01987(17) 0.4794(3) 0.0980(16) Uani 1 d .
C_21 C 0.37520(14) 0.98557(11) 0.42154(14) 0.0592(8) Uani 1 d .
O_21 O 0.38699(10) 0.95726(8) 0.44856(10) 0.0637(6) Uani 1 d .
N_22 N 0.35588(12) 0.98252(9) 0.37312(11) 0.0592(7) Uani 1 d .
H0_22 H 0.3552 1.0026 0.3536 0.071 Uiso 1 calc R
CA_22 C 0.33623(14) 0.94665(11) 0.35282(13) 0.0583(8) Uani 1 d .
HA_22 H 0.3429 0.9266 0.3788 0.070 Uiso 1 calc R
CB_22 C 0.36357(15) 0.93435(12) 0.30202(14) 0.0620(8) Uani 1 d .
HB1_22 H 0.4007 0.9403 0.3053 0.074 Uiso 1 calc R
HB2_22 H 0.3606 0.9066 0.2991 0.074 Uiso 1 calc R
CG_22 C 0.34404(15) 0.95182(11) 0.25168(14) 0.0618(8) Uani 1 d .
OD1_22 O 0.31655(10) 0.98153(8) 0.25295(10) 0.0641(6) Uani 1 d .
OD2_22 O 0.35674(13) 0.93395(9) 0.21073(10) 0.0777(8) Uani 1 d .
C_22 C 0.27669(14) 0.95034(11) 0.34636(13) 0.0585(8) Uani 1 d .
O_22 O 0.25490(9) 0.98254(7) 0.35108(9) 0.0599(6) Uani 1 d .
N_23 N 0.24698(12) 0.91948(9) 0.33481(12) 0.0609(7) Uani 1 d .
CA_23 C 0.19078(14) 0.92389(11) 0.32348(15) 0.0612(8) Uani 1 d .
HA_23 H 0.1864 0.9360 0.2893 0.073 Uiso 1 calc R
CB_23 C 0.17028(16) 0.88284(11) 0.32151(15) 0.0650(8) Uani 1 d .
HB1_23 H 0.1431 0.8802 0.2952 0.078 Uiso 1 calc R
HB2_23 H 0.1558 0.8753 0.3549 0.078 Uiso 1 calc R
CG_23 C 0.21826(16) 0.85835(13) 0.30786(17) 0.0698(9) Uani 1 d .
HG1_23 H 0.2138 0.8319 0.3193 0.084 Uiso 1 calc R
HG2_23 H 0.2250 0.8586 0.2708 0.084 Uiso 1 calc R
CD_23 C 0.26213(16) 0.87814(12) 0.33751(17) 0.0686(9) Uani 1 d .
HD1_23 H 0.2636 0.8693 0.3732 0.082 Uiso 1 calc R
HD2_23 H 0.2960 0.8737 0.3211 0.082 Uiso 1 calc R
C_23 C 0.16423(14) 0.94863(11) 0.36463(14) 0.0612(8) Uani 1 d .
O_23 O 0.16550(10) 0.93867(8) 0.41083(9) 0.0637(6) Uani 1 d .
N_24 N 0.13760(12) 0.97968(9) 0.34845(11) 0.0607(7) Uani 1 d .
H0_24 H 0.1280 0.9814 0.3165 0.073 Uiso 1 calc R
CA_24 C 0.12468(15) 1.01068(11) 0.38481(14) 0.0616(8) Uani 1 d .
HA_24 H 0.1236 1.0002 0.4202 0.074 Uiso 1 calc R
CB_24 C 0.07164(16) 1.02956(13) 0.37233(16) 0.0711(10) Uani 1 d .
HB_24 H 0.0735 1.0401 0.3371 0.085 Uiso 1 calc R
CG1_24 C 0.02766(17) 1.00062(15) 0.37388(19) 0.0815(11) Uani 1 d .
HG1A_24 H 0.0342 0.9808 0.3487 0.122 Uiso 1 calc R
HG1B_24 H -0.0050 1.0132 0.3660 0.122 Uiso 1 calc R
HG1C_24 H 0.0257 0.9894 0.4079 0.122 Uiso 1 calc R
CG2_24 C 0.06169(19) 1.06283(16) 0.4099(2) 0.0867(13) Uani 1 d .
HG2A_24 H 0.0287 1.0748 0.4017 0.130 Uiso 1 calc R
HG2B_24 H 0.0895 1.0814 0.4067 0.130 Uiso 1 calc R
HG2C_24 H 0.0607 1.0532 0.4448 0.130 Uiso 1 calc R
C_24 C 0.17045(14) 1.03935(11) 0.38058(13) 0.0591(8) Uani 1 d .
O_24 O 0.18242(10) 1.05339(8) 0.33824(9) 0.0611(6) Uani 1 d .
N_25 N 0.19644(13) 1.04647(10) 0.42487(12) 0.0639(7) Uani 1 d .
H0_25 H 0.1836 1.0379 0.4535 0.077 Uiso 1 calc R
CA_25 C 0.24579(15) 1.06829(11) 0.42653(15) 0.0634(8) Uani 1 d .
HA_25 H 0.2543 1.0769 0.3912 0.076 Uiso 1 calc R
CB_25 C 0.24285(19) 1.10330(13) 0.46172(17) 0.0748(10) Uani 1 d .
HB1_25 H 0.2779 1.1140 0.4652 0.090 Uiso 1 calc R
HB2_25 H 0.2316 1.0950 0.4959 0.090 Uiso 1 calc R
CG_25 C 0.2057(2) 1.13525(15) 0.4431(2) 0.0861(13) Uani 1 d .
HG_25 H 0.1702 1.1243 0.4409 0.103 Uiso 1 calc R
CD1_25 C 0.2203(2) 1.15065(15) 0.3894(2) 0.0943(15) Uani 1 d .
HD1A_25 H 0.2565 1.1585 0.3893 0.141 Uiso 1 calc R
HD1B_25 H 0.1984 1.1723 0.3812 0.141 Uiso 1 calc R
HD1C_25 H 0.2151 1.1308 0.3639 0.141 Uiso 1 calc R
CD2_25 C 0.2047(3) 1.1675(2) 0.4843(3) 0.126(2) Uani 1 d .
HD2A_25 H 0.2001 1.1564 0.5182 0.189 Uiso 1 calc R
HD2B_25 H 0.1760 1.1848 0.4772 0.189 Uiso 1 calc R
HD2C_25 H 0.2373 1.1815 0.4833 0.189 Uiso 1 calc R
C_25 C 0.28936(15) 1.04120(11) 0.44522(13) 0.0600(8) Uani 1 d .
O_25 O 0.28075(10) 1.01371(8) 0.47454(10) 0.0653(6) Uani 1 d .
N_31 N -0.11279(12) 0.74181(9) 0.59411(11) 0.0599(7) Uani 1 d .
H0_31 H -0.0966 0.7622 0.6043 0.072 Uiso 1 calc R
CA_31 C -0.12536(15) 0.71193(11) 0.63170(14) 0.0623(8) Uani 1 d .
HA_31 H -0.1637 0.7087 0.6329 0.075 Uiso 1 calc R
CB_31 C -0.10599(17) 0.72463(13) 0.68588(14) 0.0676(9) Uani 1 d .
HB1_31 H -0.0678 0.7256 0.6859 0.081 Uiso 1 calc R
HB2_31 H -0.1190 0.7504 0.6931 0.081 Uiso 1 calc R
CG_31 C -0.12389(18) 0.69812(13) 0.72751(15) 0.0718(10) Uani 1 d .
CD1_31 C -0.10178(19) 0.66385(13) 0.74156(16) 0.0762(10) Uani 1 d .
HD1_31 H -0.0711 0.6537 0.7274 0.091 Uiso 1 calc R
NE1_31 N -0.13166(17) 0.64617(11) 0.78017(14) 0.0788(9) Uani 1 d .
HE1_31 H -0.1247 0.6245 0.7949 0.095 Uiso 1 calc R
CE2_31 C -0.17419(19) 0.66938(13) 0.79048(16) 0.0751(10) Uani 1 d .
CZ2_31 N -0.2146(2) 0.66470(16) 0.82602(19) 0.1059(14) Uani 1 d .
HZ2_31 H -0.2154 0.6451 0.8465 0.127 Uiso 1 calc R
CH2_31 C -0.2531(2) 0.69210(19) 0.8276(2) 0.1002(16) Uani 1 d .
HH2_31 H -0.2810 0.6892 0.8508 0.120 Uiso 1 calc R
CZ3_31 C -0.2517(2) 0.72426(18) 0.7953(2) 0.0936(14) Uani 1 d .
HZ3_31 H -0.2789 0.7422 0.7969 0.112 Uiso 1 calc R
CE3_31 C -0.2106(2) 0.73005(16) 0.7609(2) 0.0848(12) Uani 1 d .
HE3_31 H -0.2096 0.7518 0.7400 0.102 Uiso 1 calc R
CD2_31 C -0.17043(18) 0.70238(13) 0.75840(16) 0.0728(10) Uani 1 d .
C_31 C -0.10037(14) 0.67347(12) 0.61581(14) 0.0615(8) Uani 1 d .
O_31 O -0.12463(10) 0.64283(8) 0.62238(10) 0.0648(6) Uani 1 d .
N_32 N -0.05161(11) 0.67486(9) 0.59670(12) 0.0592(7) Uani 1 d .
H0_32 H -0.0326 0.6950 0.6018 0.071 Uiso 1 calc R
CA_32 C -0.03010(14) 0.64261(11) 0.56718(13) 0.0599(8) Uani 1 d .
HA_32 H -0.0564 0.6219 0.5678 0.072 Uiso 1 calc R
CB_32 C 0.02020(15) 0.62667(12) 0.59106(16) 0.0657(9) Uani 1 d .
HB1_32 H 0.0299 0.6035 0.5722 0.079 Uiso 1 calc R
HB2_32 H 0.0127 0.6192 0.6266 0.079 Uiso 1 calc R
CG_32 C 0.06780(16) 0.65377(14) 0.59158(17) 0.0734(10) Uani 1 d .
OD1_32 O 0.06547(11) 0.68500(10) 0.57049(11) 0.0766(7) Uani 1 d .
OD2_32 O 0.10847(15) 0.64099(12) 0.6138(2) 0.1258(17) Uani 1 d .
C_32 C -0.02370(13) 0.65515(11) 0.51140(13) 0.0562(7) Uani 1 d .
O_32 O -0.02579(10) 0.68996(8) 0.49938(9) 0.0615(6) Uani 1 d .
N_33 N -0.01410(11) 0.62903(8) 0.47488(12) 0.0566(6) Uani 1 d .
CA_33 C -0.00469(14) 0.64156(11) 0.42097(14) 0.0595(8) Uani 1 d .
HA_33 H 0.0307 0.6527 0.4181 0.071 Uiso 1 calc R
CB_33 C -0.00756(16) 0.60446(12) 0.38955(15) 0.0662(9) Uani 1 d .
HB1_33 H 0.0275 0.5953 0.3809 0.079 Uiso 1 calc R
HB2_33 H -0.0271 0.6085 0.3576 0.079 Uiso 1 calc R
CG_33 C -0.03591(16) 0.57566(12) 0.42462(16) 0.0680(9) Uani 1 d .
HG1_33 H -0.0738 0.5781 0.4212 0.082 Uiso 1 calc R
HG2_33 H -0.0257 0.5495 0.4163 0.082 Uiso 1 calc R
CD_33 C -0.01832(16) 0.58643(11) 0.47840(15) 0.0640(8) Uani 1 d .
HD1_33 H -0.0441 0.5788 0.5042 0.077 Uiso 1 calc R
HD2_33 H 0.0154 0.5748 0.4868 0.077 Uiso 1 calc R
C_33 C -0.04563(14) 0.67139(12) 0.40482(14) 0.0603(8) Uani 1 d .
O_33 O -0.09323(9) 0.66533(8) 0.41099(10) 0.0611(6) Uani 1 d .
N_34 N -0.02565(12) 0.70285(9) 0.38119(12) 0.0611(7) Uani 1 d .
H0_34 H 0.0061 0.7029 0.3695 0.073 Uiso 1 calc R
CA_34 C -0.05896(14) 0.73676(11) 0.37596(14) 0.0617(8) Uani 1 d .
HA_34 H -0.0951 0.7285 0.3686 0.074 Uiso 1 calc R
CB_34 C -0.04033(16) 0.76442(12) 0.33237(15) 0.0676(9) Uani 1 d .
HB_34 H -0.0046 0.7731 0.3410 0.081 Uiso 1 calc R
CG1_34 C -0.03807(17) 0.74372(14) 0.28034(15) 0.0729(10) Uani 1 d .
HG1A_34 H -0.0727 0.7352 0.2709 0.109 Uiso 1 calc R
HG1B_34 H -0.0150 0.7219 0.2830 0.109 Uiso 1 calc R
HG1C_34 H -0.0250 0.7610 0.2542 0.109 Uiso 1 calc R
CG2_34 C -0.0754(2) 0.79919(14) 0.3308(2) 0.0867(13) Uani 1 d .
HG2A_34 H -0.0649 0.8156 0.3026 0.130 Uiso 1 calc R
HG2B_34 H -0.0725 0.8130 0.3629 0.130 Uiso 1 calc R
HG2C_34 H -0.1112 0.7912 0.3258 0.130 Uiso 1 calc R
C_34 C -0.05749(14) 0.75693(11) 0.42843(14) 0.0587(8) Uani 1 d .
O_34 O -0.01535(9) 0.77133(8) 0.44506(10) 0.0617(6) Uani 1 d .
N_35 N -0.10202(11) 0.75658(9) 0.45590(12) 0.0603(7) Uani 1 d .
H0_35 H -0.1299 0.7475 0.4414 0.072 Uiso 1 calc R
CA_35 C -0.10594(14) 0.77068(11) 0.50895(14) 0.0605(8) Uani 1 d .
HA_35 H -0.0708 0.7783 0.5207 0.073 Uiso 1 calc R
CB_35 C -0.14221(15) 0.80569(12) 0.51218(16) 0.0655(9) Uani 1 d .
HB1_35 H -0.1481 0.8119 0.5484 0.079 Uiso 1 calc R
HB2_35 H -0.1760 0.7991 0.4970 0.079 Uiso 1 calc R
CG_35 C -0.12029(16) 0.84152(13) 0.48430(19) 0.0729(10) Uani 1 d .
HG_35 H -0.1126 0.8342 0.4483 0.088 Uiso 1 calc R
CD1_35 C -0.1608(2) 0.87326(15) 0.4830(2) 0.0914(14) Uani 1 d .
HD1A_35 H -0.1703 0.8802 0.5178 0.137 Uiso 1 calc R
HD1B_35 H -0.1915 0.8645 0.4647 0.137 Uiso 1 calc R
HD1C_35 H -0.1464 0.8953 0.4655 0.137 Uiso 1 calc R
CD2_35 C -0.06871(18) 0.85507(14) 0.5092(2) 0.0812(12) Uani 1 d .
HD2A_35 H -0.0539 0.8755 0.4888 0.122 Uiso 1 calc R
HD2B_35 H -0.0443 0.8340 0.5107 0.122 Uiso 1 calc R
HD2C_35 H -0.0756 0.8642 0.5438 0.122 Uiso 1 calc R
C_35 C -0.12581(13) 0.73825(11) 0.54393(14) 0.0584(8) Uani 1 d .
O_35 O -0.15347(9) 0.71162(7) 0.52749(10) 0.0612(6) Uani 1 d .
N_41 N 0.17701(13) 0.71027(10) 0.58329(12) 0.0658(7) Uani 1 d .
H0_41 H 0.1552 0.6914 0.5860 0.079 Uiso 1 calc R
CA_41 C 0.19206(16) 0.73146(11) 0.62964(15) 0.0654(9) Uani 1 d .
HA_41 H 0.2306 0.7323 0.6314 0.078 Uiso 1 calc R
CB_41 C 0.1715(2) 0.71017(13) 0.67793(16) 0.0752(10) Uani 1 d .
HB1_41 H 0.1334 0.7083 0.6756 0.090 Uiso 1 calc R
HB2_41 H 0.1854 0.6842 0.6777 0.090 Uiso 1 calc R
CG_41 C 0.18533(19) 0.72864(14) 0.72826(17) 0.0776(11) Uani 1 d .
CD1_41 C 0.1563(2) 0.75210(15) 0.75893(18) 0.0842(12) Uani 1 d .
HD1_41 H 0.1228 0.7610 0.7508 0.101 Uiso 1 calc R
NE1_41 N 0.1830(2) 0.76086(12) 0.80343(15) 0.0901(12) Uani 1 d .
HE1_41 H 0.1712 0.7751 0.8281 0.108 Uiso 1 calc R
CE2_41 C 0.2311(2) 0.74369(15) 0.80302(19) 0.0868(13) Uani 1 d .
CZ2_41 C 0.2719(3) 0.74373(19) 0.8393(2) 0.109(2) Uani 1 d .
HZ2_41 H 0.2688 0.7566 0.8708 0.131 Uiso 1 calc R
CH2_41 C 0.3174(3) 0.7237(2) 0.8264(3) 0.1124(19) Uani 1 d .
HH2_41 H 0.3459 0.7241 0.8491 0.135 Uiso 1 calc R
CZ3_41 C 0.3213(3) 0.7033(2) 0.7814(3) 0.1068(17) Uani 1 d .
HZ3_41 H 0.3518 0.6895 0.7745 0.128 Uiso 1 calc R
CE3_41 C 0.2806(2) 0.70288(16) 0.7461(2) 0.0890(13) Uani 1 d .
HE3_41 H 0.2840 0.6887 0.7155 0.107 Uiso 1 calc R
CD2_41 C 0.2351(2) 0.72322(14) 0.75556(18) 0.0805(12) Uani 1 d .
C_41 C 0.17141(14) 0.77289(11) 0.62622(13) 0.0603(8) Uani 1 d .
O_41 O 0.20100(10) 0.80078(8) 0.63072(11) 0.0673(6) Uani 1 d .
N_42 N 0.11905(12) 0.77652(10) 0.61892(13) 0.0654(7) Uani 1 d .
H0_42 H 0.0991 0.7568 0.6239 0.078 Uiso 1 calc R
CA_42 C 0.09534(15) 0.81259(12) 0.60303(14) 0.0625(8) Uani 1 d .
HA_42 H 0.1192 0.8336 0.6126 0.075 Uiso 1 calc R
CB_42 C 0.04252(15) 0.81937(12) 0.62990(15) 0.0646(8) Uani 1 d .
HB1_42 H 0.0478 0.8176 0.6671 0.078 Uiso 1 calc R
HB2_42 H 0.0311 0.8454 0.6223 0.078 Uiso 1 calc R
CG_42 C -0.00132(14) 0.79182(11) 0.61466(14) 0.0614(8) Uani 1 d .
OD1_42 O 0.00990(11) 0.76280(9) 0.58936(11) 0.0725(7) Uani 1 d .
OD2_42 O -0.04771(11) 0.80027(9) 0.62897(12) 0.0744(7) Uani 1 d .
C_42 C 0.09020(13) 0.81184(11) 0.54412(14) 0.0582(8) Uani 1 d .
O_42 O 0.09850(10) 0.78210(8) 0.51866(10) 0.0623(6) Uani 1 d .
N_43 N 0.07512(11) 0.84447(9) 0.51940(11) 0.0593(7) Uani 1 d .
CA_43 C 0.06618(14) 0.84435(11) 0.46257(13) 0.0585(8) Uani 1 d .
HA_43 H 0.0319 0.8326 0.4550 0.070 Uiso 1 calc R
CB_43 C 0.06469(16) 0.88698(11) 0.44801(15) 0.0648(8) Uani 1 d .
HB1_43 H 0.0289 0.8952 0.4412 0.078 Uiso 1 calc R
HB2_43 H 0.0858 0.8918 0.4173 0.078 Uiso 1 calc R
CG_43 C 0.08762(17) 0.90855(13) 0.49562(16) 0.0698(9) Uani 1 d .
HG1_43 H 0.1257 0.9102 0.4937 0.084 Uiso 1 calc R
HG2_43 H 0.0731 0.9343 0.4984 0.084 Uiso 1 calc R
CD_43 C 0.07044(16) 0.88363(12) 0.54068(15) 0.0651(8) Uani 1 d .
HD1_43 H 0.0933 0.8871 0.5705 0.078 Uiso 1 calc R
HD2_43 H 0.0345 0.8893 0.5508 0.078 Uiso 1 calc R
C_43 C 0.10981(14) 0.82152(11) 0.43486(14) 0.0610(8) Uani 1 d .
O_43 O 0.15699(9) 0.83054(8) 0.43962(10) 0.0623(6) Uani 1 d .
N_44 N 0.09204(12) 0.79428(9) 0.40242(11) 0.0594(7) Uani 1 d .
H0_44 H 0.0594 0.7943 0.3937 0.071 Uiso 1 calc R
CA_44 C 0.12712(15) 0.76434(11) 0.38143(15) 0.0636(8) Uani 1 d .
HA_44 H 0.1630 0.7747 0.3795 0.076 Uiso 1 calc R
CB_44 C 0.11107(16) 0.75040(13) 0.32811(15) 0.0694(9) Uani 1 d .
HB_44 H 0.0766 0.7379 0.3313 0.083 Uiso 1 calc R
CG1_44 C 0.1505(2) 0.72027(16) 0.30914(19) 0.0850(12) Uani 1 d .
HG1A_44 H 0.1848 0.7317 0.3065 0.127 Uiso 1 calc R
HG1B_44 H 0.1398 0.7109 0.2757 0.127 Uiso 1 calc R
HG1C_44 H 0.1516 0.6992 0.3333 0.127 Uiso 1 calc R
CG2_44 C 0.10582(18) 0.78293(14) 0.28922(16) 0.0748(10) Uani 1 d .
HG2A_44 H 0.0828 0.8024 0.3030 0.112 Uiso 1 calc R
HG2B_44 H 0.0915 0.7731 0.2574 0.112 Uiso 1 calc R
HG2C_44 H 0.1399 0.7939 0.2827 0.112 Uiso 1 calc R
C_44 C 0.12595(14) 0.73190(11) 0.42160(14) 0.0613(8) Uani 1 d .
O_44 O 0.08375(10) 0.71462(8) 0.43004(10) 0.0628(6) Uani 1 d .
N_45 N 0.17061(12) 0.72427(10) 0.44674(12) 0.0632(7) Uani 1 d .
H0_45 H 0.1992 0.7354 0.4368 0.076 Uiso 1 calc R
CA_45 C 0.17256(15) 0.69750(12) 0.49088(15) 0.0636(8) Uani 1 d .
HA_45 H 0.1365 0.6901 0.4999 0.076 Uiso 1 calc R
CB_45 C 0.20380(15) 0.66110(13) 0.47895(18) 0.0712(10) Uani 1 d .
HB1_45 H 0.2378 0.6685 0.4650 0.085 Uiso 1 calc R
HB2_45 H 0.2101 0.6475 0.5113 0.085 Uiso 1 calc R
CG_45 C 0.17797(18) 0.63372(14) 0.4412(2) 0.0810(11) Uani 1 d .
HG_45 H 0.1683 0.6478 0.4096 0.097 Uiso 1 calc R
CD1_45 C 0.12803(19) 0.61589(15) 0.4657(2) 0.0881(13) Uani 1 d .
HD1A_45 H 0.1372 0.6031 0.4975 0.132 Uiso 1 calc R
HD1B_45 H 0.1130 0.5976 0.4420 0.132 Uiso 1 calc R
HD1C_45 H 0.1029 0.6359 0.4728 0.132 Uiso 1 calc R
CD2_45 C 0.2149(2) 0.60109(19) 0.4272(3) 0.112(2) Uani 1 d .
HD2A_45 H 0.2421 0.6106 0.4047 0.168 Uiso 1 calc R
HD2B_45 H 0.1956 0.5811 0.4098 0.168 Uiso 1 calc R
HD2C_45 H 0.2305 0.5909 0.4583 0.168 Uiso 1 calc R
C_45 C 0.19624(14) 0.71927(12) 0.53635(15) 0.0644(9) Uani 1 d .
O_45 O 0.23170(12) 0.74266(10) 0.52988(11) 0.0828(9) Uani 1 d .
O1_51 O 0.1285(2) 0.81273(11) 0.87363(15) 0.1118(13) Uani 1 d D
H1_51 H 0.1491 0.8306 0.8782 0.168 Uiso 1 calc R
C1_51 C 0.1031(4) 0.8043(2) 0.9198(3) 0.142(3) Uani 1 d D
H1A_51 H 0.0672 0.8124 0.9113 0.170 Uiso 1 calc R
C2_51 C 0.1128(7) 0.8268(3) 0.9639(3) 0.208(6) Uani 1 d D
H2A_51 H 0.1499 0.8273 0.9709 0.313 Uiso 1 calc R
H2B_51 H 0.0945 0.8161 0.9932 0.313 Uiso 1 calc R
H2C_51 H 0.1006 0.8526 0.9580 0.313 Uiso 1 calc R
C3_51 C 0.0953(7) 0.7627(3) 0.9264(5) 0.225(7) Uani 1 d D
H3A_51 H 0.0647 0.7548 0.9073 0.337 Uiso 1 calc R
H3B_51 H 0.0905 0.7570 0.9626 0.337 Uiso 1 calc R
H3C_51 H 0.1257 0.7492 0.9137 0.337 Uiso 1 calc R
O1_52 O 0.12926(19) 0.56663(16) 0.6188(3) 0.160(2) Uani 1 d D
H1_52 H 0.1293 0.5854 0.5994 0.240 Uiso 1 calc R
C1_52 C 0.1802(3) 0.5594(3) 0.6355(5) 0.166(4) Uani 1 d D
H1A_52 H 0.1792 0.5647 0.6729 0.199 Uiso 1 calc R
C2_52 C 0.2207(4) 0.5865(5) 0.6148(8) 0.249(9) Uani 1 d D
H2A_52 H 0.2332 0.5773 0.5819 0.373 Uiso 1 calc R
H2B_52 H 0.2495 0.5881 0.6388 0.373 Uiso 1 calc R
H2C_52 H 0.2053 0.6116 0.6104 0.373 Uiso 1 calc R
C3_52 C 0.1912(7) 0.5171(4) 0.6321(11) 0.376(18) Uani 1 d D
H3A_52 H 0.1601 0.5030 0.6413 0.563 Uiso 1 calc R
H3B_52 H 0.2192 0.5106 0.6555 0.563 Uiso 1 calc R
H3C_52 H 0.2014 0.5107 0.5972 0.563 Uiso 1 calc R
O1_53 O -0.09240(19) 0.86232(13) 0.6695(3) 0.150(2) Uani 1 d D
H1_53 H -0.0818 0.8415 0.6575 0.224 Uiso 1 d .
C1_53 C -0.1474(3) 0.8628(3) 0.6673(5) 0.178(5) Uani 1 d D
H1A_53 H -0.1526 0.8707 0.6310 0.213 Uiso 1 calc R
C2_53 C -0.1661(3) 0.8987(2) 0.6947(5) 0.171(4) Uani 1 d D
H2A_53 H -0.1491 0.9006 0.7280 0.257 Uiso 1 calc R
H2B_53 H -0.2035 0.8975 0.6994 0.257 Uiso 1 calc R
H2C_53 H -0.1574 0.9209 0.6742 0.257 Uiso 1 calc R
C3_53 C -0.1794(3) 0.8297(2) 0.6688(4) 0.130(2) Uani 1 d D
H3A_53 H -0.1647 0.8103 0.6466 0.195 Uiso 1 calc R
H3B_53 H -0.2142 0.8361 0.6570 0.195 Uiso 1 calc R
H3C_53 H -0.1811 0.8202 0.7038 0.195 Uiso 1 calc R
O1_54 O 0.0497(4) 0.8008(3) 0.7872(4) 0.221(4) Uani 1 d D
H1_54 H 0.0728 0.8125 0.8030 0.331 Uiso 1 calc R
C1_54 C 0.0008(5) 0.8152(4) 0.8012(5) 0.189(5) Uani 1 d D
H1A_54 H -0.0056 0.8137 0.8387 0.226 Uiso 1 calc R
C2_54 C -0.0385(5) 0.7936(4) 0.7705(5) 0.197(5) Uani 1 d D
H2A_54 H -0.0302 0.7957 0.7342 0.295 Uiso 1 calc R
H2B_54 H -0.0729 0.8040 0.7767 0.295 Uiso 1 calc R
H2C_54 H -0.0378 0.7669 0.7806 0.295 Uiso 1 calc R
C3_54 C -0.0030(8) 0.8575(4) 0.7799(10) 0.329(16) Uani 1 d D
H3A_54 H -0.0047 0.8752 0.8085 0.493 Uiso 1 calc R
H3B_54 H -0.0340 0.8600 0.7589 0.493 Uiso 1 calc R
H3C_54 H 0.0275 0.8630 0.7592 0.493 Uiso 1 calc R
O1_55 O 0.36303(14) 0.93046(10) 0.10321(12) 0.0887(9) Uani 1 d D
H1_55 H 0.3568 0.9338 0.1341 0.133 Uiso 1 calc R
C1_55 C 0.3982(2) 0.89778(17) 0.09724(19) 0.0930(14) Uani 1 d D
H1A_55 H 0.3803 0.8747 0.1104 0.112 Uiso 1 calc R
C2_55 C 0.4079(3) 0.8927(2) 0.0401(2) 0.122(2) Uani 1 d D
H2A_55 H 0.3758 0.8972 0.0214 0.183 Uiso 1 calc R
H2B_55 H 0.4200 0.8670 0.0336 0.183 Uiso 1 calc R
H2C_55 H 0.4341 0.9108 0.0289 0.183 Uiso 1 calc R
C3_55 C 0.4495(3) 0.9027(2) 0.1267(3) 0.1136(19) Uani 1 d D
H3A_55 H 0.4673 0.9253 0.1144 0.170 Uiso 1 calc R
H3B_55 H 0.4713 0.8806 0.1212 0.170 Uiso 1 calc R
H3C_55 H 0.4422 0.9055 0.1631 0.170 Uiso 1 calc R
O1_56 O 0.0716(5) 0.6290(3) 0.7265(4) 0.279(7) Uani 1 d D
H1_56 H 0.0783 0.6328 0.6958 0.418 Uiso 1 calc R
C1_56 C 0.0719(7) 0.6641(5) 0.7533(5) 0.261(11) Uani 1 d D
H1A_56 H 0.1079 0.6742 0.7514 0.314 Uiso 1 calc R
C2_56 C 0.0365(5) 0.6935(6) 0.7277(9) 0.279(12) Uani 1 d D
H2A_56 H 0.0567 0.7088 0.7039 0.419 Uiso 1 calc R
H2B_56 H 0.0213 0.7099 0.7538 0.419 Uiso 1 calc R
H2C_56 H 0.0089 0.6805 0.7092 0.419 Uiso 1 calc R
C3_56 C 0.0596(8) 0.6587(7) 0.8086(6) 0.322(13) Uani 1 d D
H3A_56 H 0.0226 0.6539 0.8126 0.483 Uiso 1 calc R
H3B_56 H 0.0691 0.6815 0.8276 0.483 Uiso 1 calc R
H3C_56 H 0.0792 0.6371 0.8218 0.483 Uiso 1 calc R
O1_57 O 0.0992(5) 0.5532(4) 0.7601(5) 0.190(7) Uani 0.546(14) d PD
H1_57 H 0.0918 0.5756 0.7535 0.285 Uiso 0.546(14) calc PR
C1_57 C 0.0630(6) 0.5281(5) 0.7342(7) 0.161(7) Uani 0.546(14) d PD
H1A_57 H 0.0638 0.5338 0.6969 0.193 Uiso 0.546(14) calc PR
C2_57 C 0.0079(4) 0.5372(4) 0.7551(6) 0.124(5) Uani 0.546(14) d PD
H2A_57 H 0.0085 0.5371 0.7923 0.187 Uiso 0.546(14) calc PR
H2B_57 H -0.0165 0.5180 0.7430 0.187 Uiso 0.546(14) calc PR
H2C_57 H -0.0030 0.5621 0.7429 0.187 Uiso 0.546(14) calc PR
C3_57 C 0.0752(10) 0.4857(6) 0.7420(13) 0.259(19) Uani 0.546(14) d PD
H3A_57 H 0.1076 0.4795 0.7248 0.388 Uiso 0.546(14) calc PR
H3B_57 H 0.0472 0.4705 0.7276 0.388 Uiso 0.546(14) calc PR
H3C_57 H 0.0784 0.4804 0.7784 0.388 Uiso 0.546(14) calc PR
O1_58 O -0.0804(11) 0.9160(5) 0.3538(10) 0.42(2) Uani 0.75(2) d PD
H1_58 H -0.1000 0.9346 0.3502 0.626 Uiso 0.75(2) calc PR
C1_58 C -0.0479(8) 0.9122(6) 0.3093(8) 0.215(9) Uani 0.75(2) d PD
H1A_58 H -0.0663 0.8907 0.2926 0.259 Uiso 0.75(2) calc PR
C2_58 C -0.0603(8) 0.9418(6) 0.2719(9) 0.224(10) Uani 0.75(2) d PD
H2A_58 H -0.0409 0.9648 0.2800 0.335 Uiso 0.75(2) calc PR
H2B_58 H -0.0973 0.9472 0.2730 0.335 Uiso 0.75(2) calc PR
H2C_58 H -0.0508 0.9331 0.2377 0.335 Uiso 0.75(2) calc PR
C3_58 C 0.0056(8) 0.8947(7) 0.3120(8) 0.244(11) Uani 0.75(2) d PD
H3A_58 H 0.0282 0.9108 0.3326 0.366 Uiso 0.75(2) calc PR
H3B_58 H 0.0198 0.8924 0.2776 0.366 Uiso 0.75(2) calc PR
H3C_58 H 0.0033 0.8697 0.3276 0.366 Uiso 0.75(2) calc PR
O1_61 O 0.25022(11) 0.93634(8) 0.47283(10) 0.0681(6) Uani 1 d .
O2_62 O 0.34888(11) 0.96517(8) 0.54955(10) 0.0673(6) Uani 1 d .
O3_63 O 0.31296(10) 0.89348(8) 0.58534(10) 0.0659(6) Uani 1 d .
O4_64 O -0.25205(10) 0.71483(9) 0.58296(11) 0.0707(6) Uani 1 d .
O5_65 O 0.30217(10) 0.78253(8) 0.58705(10) 0.0663(6) Uani 1 d .
O6_66 O 0.21873(11) 0.84480(8) 0.53109(11) 0.0724(7) Uani 1 d .
O7_67 O 0.16060(11) 1.01800(9) 0.52218(10) 0.0715(7) Uani 1 d .
O8_68 O 0.32547(15) 0.87735(10) 0.46972(12) 0.0883(9) Uani 1 d .
O9_69 O 0.1796(5) 0.5251(4) 0.8202(5) 0.121(4) Uani 0.36 d P
O10_70 O -0.0641(13) 0.7150(6) 0.8814(14) 0.231(15) Uani 0.31 d P
O11_71 O -0.104(2) 0.7514(8) 0.8833(14) 0.20(2) Uani 0.16 d P
O12_72 O 0.0718(6) 1.2099(11) 0.4180(11) 0.226(13) Uani 0.23 d P
O13_73 O 0.5990(13) 1.1054(7) 0.4546(9) 0.269(13) Uani 0.25 d P
O14_74 O 0.0469(11) 0.6427(6) 0.2648(7) 0.124(8) Uani 0.21 d P
O15_75 O 0.1549(11) 0.5145(10) 0.8725(9) 0.221(18) Uani 0.23 d P
O16_76 O -0.2003(8) 0.9886(7) 0.5969(11) 0.185(8) Uani 0.33 d P

loop_
_atom_site_aniso_label
_atom_site_aniso_U_11
_atom_site_aniso_U_22
_atom_site_aniso_U_33
_atom_site_aniso_U_23
_atom_site_aniso_U_13
_atom_site_aniso_U_12
Na_1 0.0597(7) 0.0722(8) 0.0471(7) 0.0050(5) -0.0003(5) 0.0010(6)
Na_2 0.0531(7) 0.0746(8) 0.0556(7) -0.0052(6) 0.0025(6) -0.0067(6)
Na_3 0.0622(8) 0.0755(9) 0.0497(7) -0.0022(6) -0.0002(6) 0.0011(6)
Na_4 0.0592(7) 0.0749(8) 0.0530(7) -0.0017(6) 0.0005(6) 0.0027(6)
N_11 0.0561(16) 0.0737(18) 0.0465(15) 0.0036(12) 0.0001(12) -0.0034(13)
CA_11 0.0564(19) 0.080(2) 0.0465(17) 0.0015(15) 0.0020(14) 0.0027(16)
CB_11 0.0534(19) 0.087(3) 0.059(2) 0.0028(17) -0.0030(15) 0.0072(17)
CG_11 0.056(2) 0.079(2) 0.071(2) 0.0092(18) -0.0049(17) 0.0053(17)
CD1_11 0.065(2) 0.090(3) 0.082(3) 0.001(2) 0.000(2) 0.002(2)
NE1_11 0.062(2) 0.081(2) 0.108(3) 0.012(2) -0.0097(19) -0.0050(16)
CE2_11 0.063(2) 0.088(3) 0.077(3) 0.014(2) 0.0026(19) 0.0044(19)
CZ2_11 0.064(3) 0.108(4) 0.106(4) 0.035(3) 0.008(2) 0.002(2)
CH2_11 0.089(3) 0.128(4) 0.081(3) 0.012(3) 0.022(3) 0.003(3)
CZ3_11 0.088(3) 0.133(4) 0.070(3) -0.004(3) 0.010(2) 0.011(3)
CE3_11 0.070(2) 0.093(3) 0.068(2) 0.004(2) -0.0009(19) 0.006(2)
CD2_11 0.060(2) 0.083(3) 0.066(2) 0.0103(18) 0.0000(17) 0.0107(18)
C_11 0.0493(17) 0.075(2) 0.0471(18) 0.0033(14) 0.0033(13) -0.0017(14)
O_11 0.0671(15) 0.0753(15) 0.0487(13) 0.0072(11) -0.0022(11) -0.0023(11)
N_12 0.0568(16) 0.0761(19) 0.0485(15) 0.0009(12) -0.0008(12) 0.0054(13)
CA_12 0.0563(19) 0.078(2) 0.0524(19) 0.0011(15) 0.0046(14) 0.0001(16)
CB_12 0.063(2) 0.071(2) 0.0508(19) 0.0017(14) -0.0004(15) -0.0003(16)
CG_12 0.060(2) 0.080(3) 0.0510(19) 0.0019(15) -0.0029(15) -0.0016(17)
OD1_12 0.0712(16) 0.0704(16) 0.0513(13) 0.0016(10) -0.0036(11) -0.0082(12)
OD2_12 0.0850(18) 0.0832(18) 0.0510(14) -0.0013(12) -0.0075(12) -0.0078(14)
C_12 0.0560(18) 0.073(2) 0.0458(17) 0.0059(14) 0.0000(14) -0.0011(15)
O_12 0.0561(13) 0.0765(17) 0.0499(13) 0.0039(10) 0.0001(10) -0.0002(11)
N_13 0.0577(16) 0.0631(17) 0.0534(16) 0.0044(12) 0.0026(12) 0.0007(12)
CA_13 0.0579(19) 0.076(2) 0.0493(18) 0.0048(14) 0.0051(14) 0.0047(16)
CB_13 0.064(2) 0.076(2) 0.071(2) 0.0003(18) 0.0087(18) 0.0072(17)
CG_13 0.068(2) 0.077(2) 0.071(2) 0.0070(18) 0.0017(18) 0.0066(18)
CD_13 0.065(2) 0.066(2) 0.070(2) 0.0081(16) 0.0063(17) -0.0032(16)
C_13 0.058(2) 0.078(2) 0.0495(19) 0.0051(15) 0.0053(14) 0.0044(16)
O_13 0.0682(16) 0.0833(18) 0.0511(14) 0.0086(11) -0.0005(11) 0.0001(12)
N_14 0.0593(16) 0.0726(18) 0.0459(15) 0.0036(12) 0.0016(12) -0.0002(13)
CA_14 0.0572(19) 0.077(2) 0.0449(17) -0.0014(14) -0.0040(14) 0.0036(16)
CB_14 0.060(2) 0.080(2) 0.059(2) 0.0034(16) 0.0013(16) -0.0012(16)
CG1_14 0.071(2) 0.088(3) 0.079(3) -0.003(2) 0.002(2) -0.016(2)
CG2_14 0.057(2) 0.093(3) 0.080(3) 0.014(2) 0.0014(18) 0.0015(19)
C_14 0.0571(18) 0.075(2) 0.0435(17) 0.0020(14) -0.0010(14) -0.0033(15)
O_14 0.0612(13) 0.0731(15) 0.0447(12) 0.0030(10) 0.0018(10) 0.0032(11)
N_15 0.0588(16) 0.0756(18) 0.0419(14) 0.0031(12) -0.0006(12) 0.0025(13)
CA_15 0.0600(19) 0.065(2) 0.0520(18) 0.0013(14) 0.0008(14) 0.0046(15)
CB_15 0.071(2) 0.074(2) 0.0484(18) -0.0013(15) 0.0021(15) -0.0032(17)
CG_15 0.072(2) 0.077(2) 0.058(2) -0.0048(16) 0.0041(17) -0.0066(17)
CD1_15 0.095(3) 0.087(3) 0.064(2) 0.0084(19) 0.007(2) -0.008(2)
CD2_15 0.092(3) 0.099(3) 0.074(3) -0.021(2) 0.015(2) -0.029(3)
C_15 0.0580(19) 0.070(2) 0.0481(18) -0.0004(14) 0.0001(14) 0.0067(15)
O_15 0.0631(14) 0.0727(15) 0.0466(12) 0.0051(10) -0.0002(10) -0.0001(11)
N_21 0.0635(18) 0.0746(19) 0.0552(17) 0.0031(13) -0.0013(13) -0.0014(14)
CA_21 0.061(2) 0.071(2) 0.0502(18) -0.0001(14) -0.0063(15) -0.0006(15)
CB_21 0.067(2) 0.078(3) 0.071(2) 0.0054(18) -0.0049(18) -0.0083(18)
CG_21 0.065(2) 0.091(3) 0.087(3) 0.009(2) 0.002(2) -0.009(2)
CD1_21 0.067(3) 0.101(4) 0.141(5) 0.001(3) 0.010(3) -0.006(2)
NE1_21 0.068(3) 0.087(3) 0.210(7) 0.015(4) 0.014(3) 0.002(2)
CE2_21 0.078(3) 0.099(4) 0.134(5) 0.018(4) -0.008(3) -0.003(3)
CZ2_21 0.078(4) 0.134(6) 0.210(10) 0.068(6) -0.016(5) -0.012(4)
CH2_21 0.095(5) 0.202(10) 0.208(11) 0.105(9) -0.053(6) -0.034(6)
CZ3_21 0.099(5) 0.199(8) 0.101(4) 0.038(5) -0.022(4) -0.036(5)
CE3_21 0.085(3) 0.144(5) 0.088(4) 0.016(3) -0.012(3) -0.025(3)
CD2_21 0.062(3) 0.105(4) 0.126(5) 0.032(3) -0.010(3) -0.012(2)
C_21 0.0551(18) 0.073(2) 0.0498(18) 0.0011(15) -0.0043(14) -0.0033(15)
O_21 0.0648(15) 0.0759(16) 0.0504(13) 0.0042(11) -0.0072(11) 0.0032(11)
N_22 0.0589(16) 0.0693(18) 0.0493(15) 0.0033(12) -0.0016(12) -0.0022(12)
CA_22 0.0571(19) 0.073(2) 0.0450(17) 0.0012(14) -0.0029(14) -0.0008(15)
CB_22 0.0570(19) 0.081(2) 0.0476(18) 0.0049(15) -0.0026(14) 0.0028(16)
CG_22 0.062(2) 0.073(2) 0.0511(19) 0.0026(15) 0.0032(15) 0.0027(16)
OD1_22 0.0613(14) 0.0803(16) 0.0507(13) 0.0070(11) 0.0024(10) 0.0053(12)
OD2_22 0.098(2) 0.0859(19) 0.0493(15) 0.0019(12) 0.0044(13) 0.0149(15)
C_22 0.0553(19) 0.076(2) 0.0440(17) 0.0026(14) 0.0013(14) 0.0015(16)
O_22 0.0570(13) 0.0756(16) 0.0471(12) 0.0040(10) 0.0024(10) 0.0038(11)
N_23 0.0562(16) 0.0726(19) 0.0540(16) 0.0018(12) -0.0024(12) 0.0046(13)
CA_23 0.0576(19) 0.072(2) 0.0540(19) 0.0018(15) -0.0006(15) -0.0016(15)
CB_23 0.062(2) 0.073(2) 0.060(2) 0.0025(16) -0.0047(16) -0.0032(16)
CG_23 0.065(2) 0.079(2) 0.066(2) -0.0024(18) -0.0063(17) 0.0010(18)
CD_23 0.066(2) 0.069(2) 0.071(2) 0.0024(16) -0.0092(18) 0.0028(16)
C_23 0.0545(19) 0.078(2) 0.0512(19) 0.0017(15) -0.0031(14) -0.0033(15)
O_23 0.0597(14) 0.0815(16) 0.0500(13) 0.0106(11) 0.0026(10) -0.0029(11)
N_24 0.0619(17) 0.0752(19) 0.0451(15) 0.0009(12) -0.0008(12) 0.0004(13)
CA_24 0.061(2) 0.074(2) 0.0494(18) -0.0001(15) 0.0044(15) 0.0017(16)
CB_24 0.061(2) 0.093(3) 0.059(2) 0.0000(18) 0.0053(17) 0.0070(19)
CG1_24 0.062(2) 0.109(3) 0.073(3) -0.004(2) 0.0042(19) 0.004(2)
CG2_24 0.068(3) 0.102(3) 0.090(3) -0.015(3) 0.003(2) 0.013(2)
C_24 0.0579(19) 0.074(2) 0.0456(18) 0.0046(14) -0.0024(14) 0.0073(15)
O_24 0.0606(14) 0.0771(15) 0.0455(12) 0.0028(10) -0.0004(10) 0.0030(11)
N_25 0.0628(17) 0.084(2) 0.0444(15) 0.0041(13) 0.0014(12) 0.0018(14)
CA_25 0.067(2) 0.072(2) 0.0507(19) 0.0003(15) -0.0052(15) 0.0022(16)
CB_25 0.080(3) 0.086(3) 0.059(2) -0.0028(18) -0.0089(19) 0.008(2)
CG_25 0.086(3) 0.086(3) 0.086(3) -0.016(2) -0.011(2) 0.015(2)
CD1_25 0.100(4) 0.078(3) 0.104(4) 0.011(2) -0.022(3) 0.014(2)
CD2_25 0.132(5) 0.105(4) 0.142(6) -0.039(4) -0.037(4) 0.036(4)
C_25 0.065(2) 0.072(2) 0.0430(17) -0.0025(14) -0.0008(14) -0.0014(15)
O_25 0.0656(15) 0.0813(17) 0.0491(13) 0.0033(11) -0.0017(11) 0.0055(12)
N_31 0.0586(16) 0.0688(18) 0.0524(16) 0.0012(12) 0.0011(12) -0.0053(13)
CA_31 0.0569(19) 0.076(2) 0.0539(19) -0.0048(15) 0.0022(15) -0.0024(15)
CB_31 0.069(2) 0.082(2) 0.052(2) -0.0062(16) 0.0006(16) -0.0047(18)
CG_31 0.079(3) 0.085(3) 0.051(2) -0.0035(17) -0.0036(17) -0.005(2)
CD1_31 0.085(3) 0.085(3) 0.058(2) 0.0004(18) -0.0009(19) 0.004(2)
NE1_31 0.092(3) 0.077(2) 0.067(2) 0.0076(16) -0.0013(18) 0.0007(18)
CE2_31 0.084(3) 0.084(3) 0.057(2) 0.0036(17) -0.0005(19) -0.010(2)
CZ2_31 0.119(4) 0.114(4) 0.085(3) 0.004(2) 0.015(3) -0.016(3)
CH2_31 0.094(4) 0.123(4) 0.083(3) -0.004(3) 0.022(3) -0.006(3)
CZ3_31 0.082(3) 0.114(4) 0.085(3) 0.000(3) 0.016(2) 0.005(3)
CE3_31 0.085(3) 0.096(3) 0.074(3) 0.000(2) 0.009(2) -0.003(2)
CD2_31 0.076(3) 0.085(3) 0.057(2) -0.0022(17) -0.0001(18) -0.005(2)
C_31 0.0513(18) 0.086(2) 0.0478(18) -0.0034(15) 0.0020(14) -0.0029(16)
O_31 0.0606(14) 0.0768(16) 0.0568(14) -0.0002(11) 0.0048(11) -0.0117(11)
N_32 0.0517(15) 0.0716(18) 0.0543(16) -0.0011(12) 0.0021(12) -0.0045(12)
CA_32 0.0559(18) 0.075(2) 0.0492(18) -0.0037(14) 0.0042(14) -0.0052(15)
CB_32 0.057(2) 0.078(2) 0.063(2) 0.0014(16) -0.0031(16) 0.0012(16)
CG_32 0.059(2) 0.092(3) 0.069(2) -0.008(2) -0.0054(18) 0.0003(19)
OD1_32 0.0648(16) 0.099(2) 0.0663(17) 0.0081(15) -0.0046(13) -0.0158(14)
OD2_32 0.071(2) 0.094(3) 0.212(5) -0.009(3) -0.059(3) 0.0051(18)
C_32 0.0492(17) 0.065(2) 0.0540(19) 0.0043(14) 0.0017(13) -0.0039(13)
O_32 0.0543(13) 0.0745(17) 0.0557(14) 0.0000(11) 0.0002(10) -0.0045(11)
N_33 0.0556(15) 0.0592(16) 0.0551(16) -0.0047(12) 0.0018(12) -0.0041(12)
CA_33 0.0495(17) 0.076(2) 0.0524(18) -0.0059(15) 0.0014(14) -0.0045(15)
CB_33 0.061(2) 0.080(2) 0.058(2) -0.0107(16) -0.0002(16) 0.0033(17)
CG_33 0.064(2) 0.077(2) 0.063(2) -0.0074(17) 0.0069(17) -0.0047(17)
CD_33 0.062(2) 0.066(2) 0.064(2) -0.0014(15) 0.0047(16) -0.0013(15)
C_33 0.0504(18) 0.080(2) 0.0503(18) -0.0037(15) 0.0019(14) -0.0056(15)
O_33 0.0529(13) 0.0751(15) 0.0553(13) -0.0026(11) 0.0005(10) -0.0045(11)
N_34 0.0512(15) 0.0799(19) 0.0521(16) -0.0014(13) 0.0034(12) -0.0009(13)
CA_34 0.0525(18) 0.076(2) 0.057(2) -0.0012(16) -0.0014(15) -0.0050(15)
CB_34 0.067(2) 0.081(3) 0.055(2) 0.0006(16) 0.0000(16) -0.0135(18)
CG1_34 0.073(2) 0.094(3) 0.051(2) 0.0007(18) -0.0004(17) -0.011(2)
CG2_34 0.102(3) 0.083(3) 0.075(3) 0.015(2) -0.001(2) 0.006(2)
C_34 0.0555(19) 0.068(2) 0.0522(18) 0.0003(14) 0.0014(14) -0.0033(15)
O_34 0.0543(13) 0.0755(15) 0.0552(13) -0.0025(11) 0.0007(10) -0.0068(11)
N_35 0.0484(15) 0.0759(19) 0.0564(17) 0.0011(13) -0.0010(12) -0.0055(12)
CA_35 0.0505(17) 0.076(2) 0.0550(19) -0.0018(15) 0.0026(14) -0.0010(15)
CB_35 0.0535(19) 0.078(2) 0.065(2) 0.0032(17) 0.0057(16) -0.0014(16)
CG_35 0.059(2) 0.078(3) 0.082(3) 0.0081(19) 0.0076(18) -0.0026(18)
CD1_35 0.073(3) 0.089(3) 0.112(4) 0.021(3) 0.011(3) 0.004(2)
CD2_35 0.063(2) 0.079(3) 0.102(3) -0.002(2) 0.010(2) -0.0062(19)
C_35 0.0485(17) 0.075(2) 0.0521(19) -0.0009(15) 0.0008(13) 0.0039(15)
O_35 0.0510(12) 0.0735(15) 0.0590(14) -0.0029(11) 0.0006(10) -0.0037(11)
N_41 0.0633(18) 0.078(2) 0.0562(17) -0.0054(13) 0.0049(14) -0.0136(14)
CA_41 0.066(2) 0.074(2) 0.056(2) -0.0022(16) -0.0001(16) -0.0079(17)
CB_41 0.088(3) 0.078(3) 0.060(2) 0.0050(17) -0.002(2) -0.011(2)
CG_41 0.083(3) 0.087(3) 0.063(2) 0.0053(19) 0.005(2) -0.002(2)
CD1_41 0.102(3) 0.089(3) 0.061(2) 0.004(2) 0.007(2) -0.004(2)
NE1_41 0.125(4) 0.087(3) 0.058(2) -0.0048(17) 0.010(2) -0.014(2)
CE2_41 0.112(4) 0.082(3) 0.066(3) -0.001(2) -0.002(2) -0.006(3)
CZ2_41 0.158(6) 0.104(4) 0.066(3) 0.009(3) -0.022(3) -0.034(4)
CH2_41 0.120(5) 0.120(5) 0.097(4) 0.013(3) -0.028(4) -0.001(4)
CZ3_41 0.103(4) 0.116(4) 0.101(4) 0.018(3) -0.022(3) -0.008(3)
CE3_41 0.093(3) 0.094(3) 0.080(3) 0.011(2) -0.006(3) -0.001(3)
CD2_41 0.100(3) 0.079(3) 0.062(2) 0.0070(18) -0.002(2) -0.010(2)
C_41 0.0534(19) 0.079(2) 0.0486(18) -0.0012(15) 0.0022(14) -0.0039(16)
O_41 0.0543(14) 0.0761(16) 0.0715(16) -0.0073(12) -0.0034(11) -0.0070(11)
N_42 0.0553(17) 0.080(2) 0.0607(18) 0.0071(14) -0.0056(13) -0.0140(14)
CA_42 0.0562(19) 0.077(2) 0.0543(19) 0.0012(15) -0.0014(15) -0.0048(16)
CB_42 0.059(2) 0.081(2) 0.054(2) -0.0052(16) 0.0071(15) -0.0046(16)
CG_42 0.0552(19) 0.078(2) 0.0513(18) -0.0031(15) 0.0066(15) -0.0006(15)
OD1_42 0.0602(15) 0.0873(19) 0.0701(16) -0.0190(13) 0.0094(12) -0.0089(13)
OD2_42 0.0589(15) 0.0846(18) 0.0796(19) -0.0084(14) 0.0116(13) -0.0056(12)
C_42 0.0480(17) 0.073(2) 0.0538(19) -0.0023(15) 0.0030(14) -0.0044(14)
O_42 0.0559(13) 0.0750(16) 0.0559(14) -0.0028(11) 0.0029(10) -0.0056(11)
N_43 0.0517(15) 0.0746(19) 0.0516(16) -0.0056(13) 0.0015(12) -0.0023(13)
CA_43 0.0526(18) 0.073(2) 0.0495(18) 0.0026(14) -0.0009(14) -0.0024(15)
CB_43 0.060(2) 0.074(2) 0.061(2) 0.0040(16) 0.0045(16) 0.0005(16)
CG_43 0.069(2) 0.075(2) 0.065(2) 0.0002(17) 0.0004(17) -0.0053(18)
CD_43 0.060(2) 0.076(2) 0.059(2) -0.0054(16) 0.0021(16) 0.0004(16)
C_43 0.058(2) 0.077(2) 0.0480(18) 0.0038(14) -0.0002(14) -0.0088(16)
O_43 0.0527(13) 0.0756(15) 0.0588(14) -0.0040(11) 0.0031(10) -0.0086(11)
N_44 0.0536(15) 0.0739(18) 0.0505(16) -0.0036(12) -0.0003(12) -0.0029(13)
CA_44 0.0545(18) 0.079(2) 0.057(2) -0.0029(16) 0.0023(15) -0.0098(16)
CB_44 0.064(2) 0.088(3) 0.056(2) -0.0062(17) 0.0040(16) -0.0115(18)
CG1_44 0.084(3) 0.106(3) 0.065(3) -0.015(2) 0.005(2) 0.006(2)
CG2_44 0.074(2) 0.095(3) 0.056(2) -0.0048(18) 0.0029(18) -0.015(2)
C_44 0.0545(19) 0.077(2) 0.0523(19) -0.0097(15) 0.0028(14) -0.0049(16)
O_44 0.0522(13) 0.0780(16) 0.0582(14) -0.0030(11) 0.0003(10) -0.0081(11)
N_45 0.0534(16) 0.084(2) 0.0521(16) -0.0077(13) 0.0014(12) -0.0071(14)
CA_45 0.0561(19) 0.076(2) 0.059(2) -0.0037(15) 0.0022(15) -0.0068(16)
CB_45 0.054(2) 0.085(3) 0.075(3) -0.0084(19) -0.0019(17) -0.0003(17)
CG_45 0.070(3) 0.089(3) 0.084(3) -0.018(2) -0.006(2) 0.000(2)
CD1_45 0.071(3) 0.090(3) 0.104(4) -0.018(2) -0.007(2) -0.005(2)
CD2_45 0.077(3) 0.114(4) 0.144(5) -0.054(4) 0.003(3) 0.006(3)
C_45 0.0532(19) 0.079(2) 0.061(2) -0.0028(16) -0.0037(15) -0.0034(17)
O_45 0.0801(18) 0.110(2) 0.0585(15) -0.0037(14) 0.0029(13) -0.0411(17)
O1_51 0.153(4) 0.091(2) 0.091(2) -0.0041(18) 0.036(2) -0.025(2)
C1_51 0.211(9) 0.106(5) 0.110(5) 0.007(4) 0.063(5) -0.016(5)
C2_51 0.365(19) 0.175(9) 0.085(5) 0.008(5) 0.029(8) -0.076(11)
C3_51 0.350(18) 0.146(8) 0.178(10) 0.007(6) 0.095(11) -0.118(10)
O1_52 0.096(3) 0.118(4) 0.267(8) 0.017(4) -0.049(4) -0.004(2)
C1_52 0.088(4) 0.153(7) 0.257(12) 0.023(7) -0.028(6) 0.023(5)
C2_52 0.107(6) 0.262(16) 0.38(2) 0.124(17) 0.013(10) 0.013(8)
C3_52 0.225(17) 0.28(2) 0.62(5) 0.23(3) 0.00(2) 0.108(16)
O1_53 0.108(3) 0.100(3) 0.241(6) -0.041(3) 0.078(4) -0.013(2)
C1_53 0.091(4) 0.137(7) 0.304(14) -0.087(8) 0.070(6) -0.014(4)
C2_53 0.106(5) 0.123(6) 0.284(13) -0.060(7) 0.044(7) 0.011(4)
C3_53 0.111(5) 0.124(5) 0.154(7) -0.009(4) 0.039(4) 0.008(4)
O1_54 0.167(7) 0.269(10) 0.227(9) -0.033(8) 0.008(6) 0.013(7)
C1_54 0.169(10) 0.231(14) 0.165(10) -0.017(9) 0.000(8) 0.019(10)
C2_54 0.216(12) 0.201(11) 0.173(10) 0.019(8) -0.011(9) -0.026(10)
C3_54 0.26(2) 0.198(17) 0.53(4) -0.046(19) 0.15(3) -0.081(15)
O1_55 0.102(2) 0.107(2) 0.0574(16) 0.0007(15) 0.0019(15) 0.0227(18)
C1_55 0.105(4) 0.104(3) 0.070(3) -0.005(2) 0.003(3) 0.017(3)
C2_55 0.160(6) 0.126(5) 0.081(4) -0.008(3) 0.005(4) 0.040(4)
C3_55 0.108(4) 0.130(5) 0.103(4) 0.019(4) 0.010(3) 0.028(4)
O1_56 0.376(16) 0.296(12) 0.164(7) 0.026(7) -0.055(9) -0.183(13)
C1_56 0.276(19) 0.34(2) 0.173(11) -0.103(14) 0.101(13) -0.201(19)
C2_56 0.111(8) 0.33(2) 0.40(3) -0.10(2) 0.044(12) -0.002(11)
C3_56 0.28(2) 0.47(3) 0.221(17) 0.15(2) -0.008(16) -0.09(2)
O1_57 0.164(11) 0.244(14) 0.161(11) 0.074(10) -0.064(9) -0.035(10)
C1_57 0.148(13) 0.196(18) 0.139(13) -0.010(11) -0.038(11) -0.057(12)
C2_57 0.093(8) 0.158(12) 0.122(10) 0.037(8) -0.003(7) -0.017(7)
C3_57 0.18(2) 0.22(3) 0.38(5) 0.17(3) 0.05(3) 0.018(19)
O1_58 0.59(4) 0.209(15) 0.45(3) 0.042(16) 0.36(3) 0.023(18)
C1_58 0.190(19) 0.202(19) 0.26(2) 0.005(17) -0.025(17) -0.015(14)
C2_58 0.208(18) 0.213(18) 0.25(2) 0.067(17) -0.001(16) -0.011(14)
C3_58 0.190(18) 0.33(3) 0.21(2) -0.050(19) 0.001(15) 0.022(19)
O1_61 0.0701(15) 0.0839(17) 0.0501(13) 0.0000(11) 0.0001(11) 0.0023(13)
O2_62 0.0658(15) 0.0848(17) 0.0514(13) -0.0029(11) -0.0014(11) 0.0054(12)
O3_63 0.0631(14) 0.0764(15) 0.0583(14) -0.0065(11) -0.0018(11) 0.0057(11)
O4_64 0.0572(14) 0.0938(18) 0.0611(15) -0.0060(12) -0.0008(11) 0.0038(12)
O5_65 0.0539(13) 0.0869(17) 0.0582(14) -0.0005(12) -0.0011(11) -0.0045(12)
O6_66 0.0715(16) 0.0804(17) 0.0652(16) -0.0049(12) 0.0017(12) -0.0075(13)
O7_67 0.0682(15) 0.0941(19) 0.0520(14) 0.0047(12) 0.0013(12) 0.0058(13)
O8_68 0.107(2) 0.095(2) 0.0621(17) 0.0106(14) 0.0215(16) 0.0230(17)
O9_69 0.095(7) 0.144(10) 0.124(9) 0.037(8) 0.001(6) -0.019(7)
O10_70 0.27(3) 0.082(13) 0.34(4) -0.036(14) -0.12(3) -0.024(14)
O11_71 0.39(6) 0.073(17) 0.15(3) -0.003(14) -0.10(3) -0.05(2)
O12_72 0.044(7) 0.49(4) 0.15(2) 0.02(2) 0.015(10) -0.031(13)
O13_73 0.37(3) 0.247(19) 0.188(17) -0.014(13) 0.045(18) -0.25(2)
O14_74 0.19(2) 0.091(12) 0.086(11) 0.002(9) 0.050(13) -0.048(13)
O15_75 0.20(2) 0.34(4) 0.125(16) 0.15(2) -0.072(16) -0.20(3)
O16_76 0.130(13) 0.204(19) 0.22(2) -0.018(16) -0.030(14) 0.005(13)

loop_
_atom_type_symbol
_atom_type_description
_atom_type_scat_dispersion_real
_atom_type_scat_dispersion_imag
_atom_type_scat_source
C C 0.0033 0.0016 'International Tables Vol C Tables 4.2.6.8 and 6.1.1.4'
H H 0.0000 0.0000 'International Tables Vol C Tables 4.2.6.8 and 6.1.1.4'
N N 0.0061 0.0033 'International Tables Vol C Tables 4.2.6.8 and 6.1.1.4'
O O 0.0106 0.0060 'International Tables Vol C Tables 4.2.6.8 and 6.1.1.4'
Na Na 0.0362 0.0249 'International Tables Vol C Tables 4.2.6.8 and 6.1.1.4'

loop_
_geom_angle_atom_site_label_1
_geom_angle_atom_site_label_2
_geom_angle_atom_site_label_3
_geom_angle
_geom_angle_site_symmetry_1
_geom_angle_site_symmetry_3
O_22 Na_1 O_12 168.96(9) . .
O_22 Na_1 OD1_22 79.68(10) . .
O_12 Na_1 OD1_22 111.14(10) . .
O_22 Na_1 OD1_12 101.02(9) . .
O_12 Na_1 OD1_12 82.27(9) . .
OD1_22 Na_1 OD1_12 87.26(10) . .
O_22 Na_1 O_24 81.59(9) . .
O_12 Na_1 O_24 87.46(10) . .
OD1_22 Na_1 O_24 160.84(8) . .
OD1_12 Na_1 O_24 100.26(9) . .
O_22 Na_1 O_14 95.09(9) . .
O_12 Na_1 O_14 81.78(9) . .
OD1_22 Na_1 O_14 96.33(9) . .
OD1_12 Na_1 O_14 163.87(8) . .
O_24 Na_1 O_14 81.35(9) . .
O_22 Na_1 C_22 20.06(9) . .
O_12 Na_1 C_22 168.97(9) . .
OD1_22 Na_1 C_22 60.22(10) . .
OD1_12 Na_1 C_22 103.26(10) . .
O_24 Na_1 C_22 100.74(10) . .
O_14 Na_1 C_22 92.10(9) . .
O_32 Na_2 O_42 175.20(9) . .
O_32 Na_2 OD1_42 101.60(9) . .
O_42 Na_2 OD1_42 80.02(9) . .
O_32 Na_2 OD1_32 79.30(10) . .
O_42 Na_2 OD1_32 105.45(10) . .
OD1_42 Na_2 OD1_32 81.51(13) . .
O_32 Na_2 O_44 91.79(9) . .
O_42 Na_2 O_44 86.63(9) . .
OD1_42 Na_2 O_44 166.61(9) . .
OD1_32 Na_2 O_44 101.23(11) . .
O_32 Na_2 O_34 82.87(9) . .
O_42 Na_2 O_34 92.39(9) . .
OD1_42 Na_2 O_34 101.96(11) . .
OD1_32 Na_2 O_34 162.17(9) . .
O_44 Na_2 O_34 79.48(10) . .
O_32 Na_2 C_42 159.49(9) . .
O_42 Na_2 C_42 19.66(9) . .
OD1_42 Na_2 C_42 62.21(9) . .
OD1_32 Na_2 C_42 108.57(10) . .
O_44 Na_2 C_42 104.74(9) . .
O_34 Na_2 C_42 88.21(9) . .
O_11 Na_3 O3_63 109.34(10) 2_575 .
O_11 Na_3 O6_66 88.44(9) 2_575 .
O3_63 Na_3 O6_66 89.02(11) . .
O_11 Na_3 O1_61 146.89(10) 2_575 .
O3_63 Na_3 O1_61 102.60(11) . .
O6_66 Na_3 O1_61 100.80(12) . .
O_11 Na_3 O_15 87.80(9) 2_575 2_575
O3_63 Na_3 O_15 91.42(9) . 2_575
O6_66 Na_3 O_15 176.15(10) . 2_575
O1_61 Na_3 O_15 82.84(9) . 2_575
O_11 Na_3 Na_4 118.26(7) 2_575 .
O3_63 Na_3 Na_4 40.62(7) . .
O6_66 Na_3 Na_4 52.32(8) . .
O1_61 Na_3 Na_4 91.70(8) . .
O_15 Na_3 Na_4 129.26(6) 2_575 .
O8_68 Na_4 O_33 119.67(12) . 4_566
O8_68 Na_4 O5_65 153.99(14) . .
O_33 Na_4 O5_65 85.78(8) 4_566 .
O8_68 Na_4 O_35 85.03(11) . 4_566
O_33 Na_4 O_35 103.89(9) 4_566 4_566
O5_65 Na_4 O_35 83.43(10) . 4_566
O8_68 Na_4 O3_63 81.87(13) . .
O_33 Na_4 O3_63 82.88(8) 4_566 .
O5_65 Na_4 O3_63 108.50(12) . .
O_35 Na_4 O3_63 166.90(9) 4_566 .
O8_68 Na_4 O6_66 80.50(12) . .
O_33 Na_4 O6_66 148.34(9) 4_566 .
O5_65 Na_4 O6_66 79.19(10) . .
O_35 Na_4 O6_66 101.88(8) 4_566 .
O3_63 Na_4 O6_66 75.85(9) . .
O8_68 Na_4 Na_3 66.84(9) . .
O_33 Na_4 Na_3 121.55(7) 4_566 .
O5_65 Na_4 Na_3 105.92(8) . .
O_35 Na_4 Na_3 133.87(6) 4_566 .
O3_63 Na_4 Na_3 38.79(7) . .
O6_66 Na_4 Na_3 40.22(7) . .
C_15 N_11 CA_11 123.2(3) . .
N_11 CA_11 C_11 108.5(3) . .
N_11 CA_11 CB_11 108.4(3) . .
C_11 CA_11 CB_11 115.1(3) . .
CG_11 CB_11 CA_11 111.5(3) . .
CD1_11 CG_11 CD2_11 105.8(4) . .
CD1_11 CG_11 CB_11 128.9(4) . .
CD2_11 CG_11 CB_11 125.2(4) . .
CG_11 CD1_11 NE1_11 110.8(4) . .
CE2_11 NE1_11 CD1_11 107.9(4) . .
NE1_11 CE2_11 CD2_11 107.6(4) . .
NE1_11 CE2_11 CZ2_11 128.7(5) . .
CD2_11 CE2_11 CZ2_11 123.7(5) . .
CH2_11 CZ2_11 CE2_11 116.4(5) . .
CZ2_11 CH2_11 CZ3_11 121.4(5) . .
CE3_11 CZ3_11 CH2_11 122.4(6) . .
CZ3_11 CE3_11 CD2_11 117.4(5) . .
CE2_11 CD2_11 CE3_11 118.8(4) . .
CE2_11 CD2_11 CG_11 107.9(4) . .
CE3_11 CD2_11 CG_11 133.2(4) . .
O_11 C_11 N_12 122.5(4) . .
O_11 C_11 CA_11 121.5(3) . .
N_12 C_11 CA_11 115.9(3) . .
C_11 O_11 Na_3 124.8(2) . 2_574
C_11 N_12 CA_12 121.9(3) . .
N_12 CA_12 C_12 109.5(3) . .
N_12 CA_12 CB_12 109.9(3) . .
C_12 CA_12 CB_12 111.6(3) . .
CA_12 CB_12 CG_12 114.8(3) . .
OD1_12 CG_12 OD2_12 125.4(4) . .
OD1_12 CG_12 CB_12 119.8(3) . .
OD2_12 CG_12 CB_12 114.8(4) . .
CG_12 OD1_12 Na_1 143.9(3) . .
O_12 C_12 N_13 120.1(3) . .
O_12 C_12 CA_12 120.2(3) . .
N_13 C_12 CA_12 119.6(3) . .
C_12 O_12 Na_1 125.6(2) . .
C_12 N_13 CA_13 122.2(3) . .
C_12 N_13 CD_13 127.1(3) . .
CA_13 N_13 CD_13 110.5(3) . .
N_13 CA_13 C_13 110.6(3) . .
N_13 CA_13 CB_13 103.9(3) . .
C_13 CA_13 CB_13 113.0(3) . .
CA_13 CB_13 CG_13 105.2(3) . .
CD_13 CG_13 CB_13 102.3(3) . .
N_13 CD_13 CG_13 102.4(3) . .
O_13 C_13 N_14 123.0(4) . .
O_13 C_13 CA_13 121.0(3) . .
N_14 C_13 CA_13 115.9(3) . .
C_13 N_14 CA_14 120.0(3) . .
N_14 CA_14 CB_14 112.3(3) . .
N_14 CA_14 C_14 105.9(3) . .
CB_14 CA_14 C_14 111.2(3) . .
CG2_14 CB_14 CA_14 110.5(3) . .
CG2_14 CB_14 CG1_14 111.0(4) . .
CA_14 CB_14 CG1_14 109.9(3) . .
O_14 C_14 N_15 123.5(3) . .
O_14 C_14 CA_14 119.0(3) . .
N_15 C_14 CA_14 117.5(3) . .
C_14 O_14 Na_1 123.1(2) . .
C_14 N_15 CA_15 122.9(3) . .
N_15 CA_15 C_15 108.3(3) . .
N_15 CA_15 CB_15 111.5(3) . .
C_15 CA_15 CB_15 110.1(3) . .
CA_15 CB_15 CG_15 115.7(3) . .
CD2_15 CG_15 CD1_15 110.6(4) . .
CD2_15 CG_15 CB_15 110.3(3) . .
CD1_15 CG_15 CB_15 112.2(4) . .
O_15 C_15 N_11 122.5(3) . .
O_15 C_15 CA_15 121.0(3) . .
N_11 C_15 CA_15 116.4(3) . .
C_15 O_15 Na_3 137.9(2) . 2_574
C_25 N_21 CA_21 120.9(3) . .
N_21 CA_21 C_21 111.6(3) . .
N_21 CA_21 CB_21 109.0(3) . .
C_21 CA_21 CB_21 111.4(3) . .
CG_21 CB_21 CA_21 113.2(4) . .
CD1_21 CG_21 CD2_21 106.2(5) . .
CD1_21 CG_21 CB_21 126.4(5) . .
CD2_21 CG_21 CB_21 127.4(5) . .
CG_21 CD1_21 NE1_21 108.0(7) . .
CE2_21 NE1_21 CD1_21 109.6(6) . .
CZ2_21 CE2_21 NE1_21 123.6(9) . .
CZ2_21 CE2_21 CD2_21 129.9(9) . .
NE1_21 CE2_21 CD2_21 106.5(6) . .
CE2_21 CZ2_21 CH2_21 112.0(9) . .
CZ2_21 CH2_21 CZ3_21 123.5(8) . .
CE3_21 CZ3_21 CH2_21 120.2(9) . .
CZ3_21 CE3_21 CD2_21 116.5(7) . .
CE2_21 CD2_21 CG_21 109.8(6) . .
CE2_21 CD2_21 CE3_21 117.8(6) . .
CG_21 CD2_21 CE3_21 132.4(5) . .
O_21 C_21 N_22 123.1(3) . .
O_21 C_21 CA_21 120.9(3) . .
N_22 C_21 CA_21 116.0(3) . .
C_21 N_22 CA_22 122.1(3) . .
N_22 CA_22 C_22 108.1(3) . .
N_22 CA_22 CB_22 113.0(3) . .
C_22 CA_22 CB_22 112.2(3) . .
CG_22 CB_22 CA_22 117.9(3) . .
OD1_22 CG_22 OD2_22 124.8(3) . .
OD1_22 CG_22 CB_22 119.5(3) . .
OD2_22 CG_22 CB_22 115.6(3) . .
CG_22 OD1_22 Na_1 157.6(2) . .
O_22 C_22 N_23 119.0(3) . .
O_22 C_22 CA_22 120.1(3) . .
N_23 C_22 CA_22 120.9(3) . .
O_22 C_22 Na_1 38.37(16) . .
N_23 C_22 Na_1 116.5(2) . .
CA_22 C_22 Na_1 108.6(2) . .
C_22 O_22 Na_1 121.6(2) . .
C_22 N_23 CA_23 120.5(3) . .
C_22 N_23 CD_23 127.8(3) . .
CA_23 N_23 CD_23 111.2(3) . .
N_23 CA_23 CB_23 104.1(3) . .
N_23 CA_23 C_23 110.6(3) . .
CB_23 CA_23 C_23 113.7(3) . .
CA_23 CB_23 CG_23 104.9(3) . .
CD_23 CG_23 CB_23 102.6(3) . .
N_23 CD_23 CG_23 102.9(3) . .
O_23 C_23 N_24 122.4(4) . .
O_23 C_23 CA_23 119.9(4) . .
N_24 C_23 CA_23 117.5(3) . .
C_23 N_24 CA_24 120.4(3) . .
N_24 CA_24 C_24 105.2(3) . .
N_24 CA_24 CB_24 112.2(3) . .
C_24 CA_24 CB_24 112.0(3) . .
CG1_24 CB_24 CG2_24 111.5(4) . .
CG1_24 CB_24 CA_24 111.2(4) . .
CG2_24 CB_24 CA_24 109.7(4) . .
O_24 C_24 N_25 123.9(4) . .
O_24 C_24 CA_24 120.4(3) . .
N_25 C_24 CA_24 115.6(3) . .
C_24 O_24 Na_1 121.3(2) . .
C_24 N_25 CA_25 122.8(3) . .
N_25 CA_25 CB_25 112.9(3) . .
N_25 CA_25 C_25 108.1(3) . .
CB_25 CA_25 C_25 109.9(3) . .
CA_25 CB_25 CG_25 115.1(4) . .
CD1_25 CG_25 CB_25 112.7(4) . .
CD1_25 CG_25 CD2_25 111.8(5) . .
CB_25 CG_25 CD2_25 108.8(4) . .
O_25 C_25 N_21 122.4(4) . .
O_25 C_25 CA_25 122.6(3) . .
N_21 C_25 CA_25 114.9(3) . .
C_35 N_31 CA_31 121.4(3) . .
N_31 CA_31 C_31 110.7(3) . .
N_31 CA_31 CB_31 109.1(3) . .
C_31 CA_31 CB_31 111.0(3) . .
CG_31 CB_31 CA_31 112.2(3) . .
CD1_31 CG_31 CD2_31 106.4(4) . .
CD1_31 CG_31 CB_31 127.3(4) . .
CD2_31 CG_31 CB_31 126.1(4) . .
CG_31 CD1_31 NE1_31 110.4(4) . .
CE2_31 NE1_31 CD1_31 107.9(4) . .
NE1_31 CE2_31 CZ2_31 129.9(4) . .
NE1_31 CE2_31 CD2_31 108.0(4) . .
CZ2_31 CE2_31 CD2_31 122.0(5) . .
CH2_31 CZ2_31 CE2_31 118.0(5) . .
CZ2_31 CH2_31 CZ3_31 121.4(5) . .
CE3_31 CZ3_31 CH2_31 121.2(5) . .
CZ3_31 CE3_31 CD2_31 118.6(5) . .
CE3_31 CD2_31 CE2_31 118.6(4) . .
CE3_31 CD2_31 CG_31 134.2(4) . .
CE2_31 CD2_31 CG_31 107.2(4) . .
O_31 C_31 N_32 122.8(4) . .
O_31 C_31 CA_31 120.3(3) . .
N_32 C_31 CA_31 116.8(3) . .
C_31 N_32 CA_32 120.8(3) . .
N_32 CA_32 C_32 108.3(3) . .
N_32 CA_32 CB_32 112.5(3) . .
C_32 CA_32 CB_32 113.5(3) . .
CA_32 CB_32 CG_32 116.3(4) . .
OD1_32 CG_32 OD2_32 123.8(4) . .
OD1_32 CG_32 CB_32 120.4(4) . .
OD2_32 CG_32 CB_32 115.7(4) . .
CG_32 OD1_32 Na_2 159.3(3) . .
O_32 C_32 N_33 119.5(3) . .
O_32 C_32 CA_32 120.7(3) . .
N_33 C_32 CA_32 119.7(3) . .
C_32 O_32 Na_2 126.7(2) . .
C_32 N_33 CA_33 119.6(3) . .
C_32 N_33 CD_33 128.5(3) . .
CA_33 N_33 CD_33 111.3(3) . .
N_33 CA_33 C_33 110.3(3) . .
N_33 CA_33 CB_33 104.0(3) . .
C_33 CA_33 CB_33 113.4(3) . .
CA_33 CB_33 CG_33 105.2(3) . .
CD_33 CG_33 CB_33 104.0(3) . .
N_33 CD_33 CG_33 102.3(3) . .
O_33 C_33 N_34 124.3(4) . .
O_33 C_33 CA_33 121.0(3) . .
N_34 C_33 CA_33 114.6(3) . .
C_33 O_33 Na_4 151.8(2) . 4_466
C_33 N_34 CA_34 118.5(3) . .
N_34 CA_34 C_34 106.0(3) . .
N_34 CA_34 CB_34 113.0(3) . .
C_34 CA_34 CB_34 110.5(3) . .
CG2_34 CB_34 CG1_34 112.2(4) . .
CG2_34 CB_34 CA_34 109.7(4) . .
CG1_34 CB_34 CA_34 110.8(3) . .
O_34 C_34 N_35 123.1(3) . .
O_34 C_34 CA_34 120.4(3) . .
N_35 C_34 CA_34 116.4(3) . .
C_34 O_34 Na_2 118.6(2) . .
C_34 N_35 CA_35 123.6(3) . .
N_35 CA_35 C_35 109.1(3) . .
N_35 CA_35 CB_35 111.1(3) . .
C_35 CA_35 CB_35 110.8(3) . .
CA_35 CB_35 CG_35 113.5(3) . .
CD1_35 CG_35 CD2_35 111.6(4) . .
CD1_35 CG_35 CB_35 110.8(3) . .
CD2_35 CG_35 CB_35 111.2(4) . .
O_35 C_35 N_31 122.7(3) . .
O_35 C_35 CA_35 122.5(3) . .
N_31 C_35 CA_35 114.8(3) . .
C_35 O_35 Na_4 148.9(2) . 4_466
C_45 N_41 CA_41 121.8(3) . .
N_41 CA_41 C_41 109.8(3) . .
N_41 CA_41 CB_41 109.3(3) . .
C_41 CA_41 CB_41 112.4(3) . .
CG_41 CB_41 CA_41 114.6(4) . .
CD1_41 CG_41 CD2_41 105.6(4) . .
CD1_41 CG_41 CB_41 129.7(5) . .
CD2_41 CG_41 CB_41 124.7(4) . .
CG_41 CD1_41 NE1_41 110.7(5) . .
CE2_41 NE1_41 CD1_41 110.0(4) . .
NE1_41 CE2_41 CZ2_41 131.4(5) . .
NE1_41 CE2_41 CD2_41 106.9(5) . .
CZ2_41 CE2_41 CD2_41 121.7(6) . .
CH2_41 CZ2_41 CE2_41 117.2(6) . .
CZ3_41 CH2_41 CZ2_41 121.5(6) . .
CH2_41 CZ3_41 CE3_41 121.1(7) . .
CZ3_41 CE3_41 CD2_41 120.4(6) . .
CE3_41 CD2_41 CE2_41 118.1(5) . .
CE3_41 CD2_41 CG_41 135.1(5) . .
CE2_41 CD2_41 CG_41 106.8(5) . .
O_41 C_41 N_42 122.8(4) . .
O_41 C_41 CA_41 121.6(3) . .
N_42 C_41 CA_41 115.6(3) . .
C_41 N_42 CA_42 122.0(3) . .
N_42 CA_42 CB_42 111.7(3) . .
N_42 CA_42 C_42 107.6(3) . .
CB_42 CA_42 C_42 112.2(3) . .
CG_42 CB_42 CA_42 115.5(3) . .
OD1_42 CG_42 OD2_42 123.8(4) . .
OD1_42 CG_42 CB_42 118.8(3) . .
OD2_42 CG_42 CB_42 117.4(3) . .
CG_42 OD1_42 Na_2 150.2(3) . .
O_42 C_42 N_43 119.7(3) . .
O_42 C_42 CA_42 121.7(3) . .
N_43 C_42 CA_42 118.5(3) . .
O_42 C_42 Na_2 38.28(16) . .
N_43 C_42 Na_2 118.3(2) . .
CA_42 C_42 Na_2 108.5(2) . .
C_42 O_42 Na_2 122.1(2) . .
C_42 N_43 CD_43 128.4(3) . .
C_42 N_43 CA_43 120.3(3) . .
CD_43 N_43 CA_43 111.0(3) . .
N_43 CA_43 CB_43 104.1(3) . .
N_43 CA_43 C_43 110.4(3) . .
CB_43 CA_43 C_43 113.8(3) . .
CA_43 CB_43 CG_43 105.4(3) . .
CD_43 CG_43 CB_43 102.8(3) . .
N_43 CD_43 CG_43 102.7(3) . .
O_43 C_43 N_44 124.3(4) . .
O_43 C_43 CA_43 121.2(3) . .
N_44 C_43 CA_43 114.2(3) . .
C_43 N_44 CA_44 121.6(3) . .
N_44 CA_44 CB_44 113.3(3) . .
N_44 CA_44 C_44 105.1(3) . .
CB_44 CA_44 C_44 111.9(3) . .
CA_44 CB_44 CG2_44 112.6(4) . .
CA_44 CB_44 CG1_44 109.4(4) . .
CG2_44 CB_44 CG1_44 110.9(4) . .
O_44 C_44 N_45 123.4(4) . .
O_44 C_44 CA_44 119.3(3) . .
N_45 C_44 CA_44 117.3(3) . .
C_44 O_44 Na_2 114.9(2) . .
C_44 N_45 CA_45 122.0(3) . .
N_45 CA_45 C_45 107.1(3) . .
N_45 CA_45 CB_45 112.7(3) . .
C_45 CA_45 CB_45 111.2(3) . .
CG_45 CB_45 CA_45 115.2(4) . .
CB_45 CG_45 CD2_45 110.8(4) . .
CB_45 CG_45 CD1_45 110.3(4) . .
CD2_45 CG_45 CD1_45 107.8(5) . .
O_45 C_45 N_41 123.1(4) . .
O_45 C_45 CA_45 121.2(4) . .
N_41 C_45 CA_45 115.8(3) . .
O1_51 C1_51 C2_51 119.8(7) . .
O1_51 C1_51 C3_51 111.8(7) . .
C2_51 C1_51 C3_51 118.5(8) . .
O1_52 C1_52 C3_52 109.6(10) . .
O1_52 C1_52 C2_52 114.6(8) . .
C3_52 C1_52 C2_52 117.9(12) . .
O1_53 C1_53 C3_53 124.4(8) . .
O1_53 C1_53 C2_53 107.8(6) . .
C3_53 C1_53 C2_53 118.7(6) . .
O1_54 C1_54 C2_54 106.4(11) . .
O1_54 C1_54 C3_54 107.4(13) . .
C2_54 C1_54 C3_54 104.3(13) . .
O1_55 C1_55 C3_55 112.8(5) . .
O1_55 C1_55 C2_55 107.2(4) . .
C3_55 C1_55 C2_55 111.2(5) . .
O1_56 C1_56 C3_56 111.3(14) . .
O1_56 C1_56 C2_56 111.7(14) . .
C3_56 C1_56 C2_56 112.5(17) . .
O1_57 C1_57 C2_57 107.4(12) . .
O1_57 C1_57 C3_57 113.4(17) . .
C2_57 C1_57 C3_57 109.8(15) . .
O1_58 C1_58 C2_58 110.3(17) . .
O1_58 C1_58 C3_58 122.0(19) . .
C2_58 C1_58 C3_58 121.4(18) . .
Na_3 O3_63 Na_4 100.59(11) . .
Na_3 O6_66 Na_4 87.47(10) . .
O9_69 O15_75 O16_76 105(2) . 3_546

loop_
_geom_bond_atom_site_label_1
_geom_bond_atom_site_label_2
_geom_bond_distance
_geom_bond_site_symmetry_2
Na_1 O_22 2.268(3) .
Na_1 O_12 2.278(3) .
Na_1 OD1_22 2.369(3) .
Na_1 OD1_12 2.373(3) .
Na_1 O_24 2.457(3) .
Na_1 O_14 2.470(3) .
Na_1 C_22 3.113(4) .
Na_2 O_32 2.241(3) .
Na_2 O_42 2.284(3) .
Na_2 OD1_42 2.335(3) .
Na_2 OD1_32 2.391(3) .
Na_2 O_44 2.507(3) .
Na_2 O_34 2.528(3) .
Na_2 C_42 3.125(4) .
Na_3 O_11 2.292(3) 2_575
Na_3 O3_63 2.298(3) .
Na_3 O6_66 2.331(3) .
Na_3 O1_61 2.346(4) .
Na_3 O_15 2.378(3) 2_575
Na_3 Na_4 3.607(2) .
Na_4 O8_68 2.255(4) .
Na_4 O_33 2.354(3) 4_566
Na_4 O5_65 2.370(3) .
Na_4 O_35 2.383(3) 4_566
Na_4 O3_63 2.389(3) .
Na_4 O6_66 2.857(3) .
N_11 C_15 1.336(5) .
N_11 CA_11 1.470(5) .
CA_11 C_11 1.523(6) .
CA_11 CB_11 1.533(5) .
CB_11 CG_11 1.519(6) .
CG_11 CD1_11 1.339(7) .
CG_11 CD2_11 1.440(6) .
CD1_11 NE1_11 1.385(6) .
NE1_11 CE2_11 1.372(7) .
CE2_11 CD2_11 1.383(7) .
CE2_11 CZ2_11 1.401(7) .
CZ2_11 CH2_11 1.380(9) .
CH2_11 CZ3_11 1.398(9) .
CZ3_11 CE3_11 1.374(7) .
CE3_11 CD2_11 1.430(7) .
C_11 O_11 1.223(4) .
C_11 N_12 1.341(5) .
O_11 Na_3 2.292(3) 2_574
N_12 CA_12 1.443(5) .
CA_12 C_12 1.525(5) .
CA_12 CB_12 1.536(5) .
CB_12 CG_12 1.542(5) .
CG_12 OD1_12 1.234(5) .
CG_12 OD2_12 1.278(5) .
C_12 O_12 1.254(5) .
C_12 N_13 1.323(5) .
N_13 CA_13 1.478(5) .
N_13 CD_13 1.493(5) .
CA_13 C_13 1.512(6) .
CA_13 CB_13 1.523(6) .
CB_13 CG_13 1.532(6) .
CG_13 CD_13 1.509(6) .
C_13 O_13 1.228(5) .
C_13 N_14 1.352(5) .
N_14 CA_14 1.458(5) .
CA_14 CB_14 1.525(6) .
CA_14 C_14 1.535(5) .
CB_14 CG2_14 1.527(6) .
CB_14 CG1_14 1.544(6) .
C_14 O_14 1.248(4) .
C_14 N_15 1.324(5) .
N_15 CA_15 1.473(5) .
CA_15 C_15 1.516(5) .
CA_15 CB_15 1.523(5) .
CB_15 CG_15 1.531(6) .
CG_15 CD2_15 1.509(6) .
CG_15 CD1_15 1.532(6) .
C_15 O_15 1.251(4) .
O_15 Na_3 2.379(3) 2_574
N_21 C_25 1.336(5) .
N_21 CA_21 1.452(5) .
CA_21 C_21 1.523(5) .
CA_21 CB_21 1.539(6) .
CB_21 CG_21 1.508(7) .
CG_21 CD1_21 1.337(8) .
CG_21 CD2_21 1.437(8) .
CD1_21 NE1_21 1.421(9) .
NE1_21 CE2_21 1.357(10) .
CE2_21 CZ2_21 1.335(11) .
CE2_21 CD2_21 1.359(9) .
CZ2_21 CH2_21 1.419(16) .
CH2_21 CZ3_21 1.415(16) .
CZ3_21 CE3_21 1.396(9) .
CE3_21 CD2_21 1.442(10) .
C_21 O_21 1.241(4) .
C_21 N_22 1.344(5) .
N_22 CA_22 1.440(5) .
CA_22 C_22 1.527(5) .
CA_22 CB_22 1.541(5) .
CB_22 CG_22 1.514(5) .
CG_22 OD1_22 1.246(5) .
CG_22 OD2_22 1.265(5) .
C_22 O_22 1.253(4) .
C_22 N_23 1.344(5) .
N_23 CA_23 1.465(5) .
N_23 CD_23 1.488(5) .
CA_23 CB_23 1.518(5) .
CA_23 C_23 1.521(5) .
CB_23 CG_23 1.527(6) .
CG_23 CD_23 1.515(6) .
C_23 O_23 1.239(5) .
C_23 N_24 1.339(5) .
N_24 CA_24 1.463(5) .
CA_24 C_24 1.534(5) .
CA_24 CB_24 1.532(6) .
CB_24 CG1_24 1.503(7) .
CB_24 CG2_24 1.527(6) .
C_24 O_24 1.232(4) .
C_24 N_25 1.340(5) .
N_25 CA_25 1.465(5) .
CA_25 CB_25 1.518(6) .
CA_25 C_25 1.530(5) .
CB_25 CG_25 1.533(6) .
CG_25 CD1_25 1.529(8) .
CG_25 CD2_25 1.543(8) .
C_25 O_25 1.236(5) .
N_31 C_35 1.339(5) .
N_31 CA_31 1.454(5) .
CA_31 C_31 1.534(6) .
CA_31 CB_31 1.543(5) .
CB_31 CG_31 1.484(6) .
CG_31 CD1_31 1.364(6) .
CG_31 CD2_31 1.432(6) .
CD1_31 NE1_31 1.393(6) .
NE1_31 CE2_31 1.374(6) .
CE2_31 CZ2_31 1.384(7) .
CE2_31 CD2_31 1.415(6) .
CZ2_31 CH2_31 1.366(8) .
CH2_31 CZ3_31 1.393(9) .
CZ3_31 CE3_31 1.384(7) .
CE3_31 CD2_31 1.403(7) .
C_31 O_31 1.241(5) .
C_31 N_32 1.333(5) .
N_32 CA_32 1.459(5) .
CA_32 C_32 1.509(5) .
CA_32 CB_32 1.522(5) .
CB_32 CG_32 1.532(6) .
CG_32 OD1_32 1.214(6) .
CG_32 OD2_32 1.261(6) .
C_32 O_32 1.249(5) .
C_32 N_33 1.329(5) .
N_33 CA_33 1.473(5) .
N_33 CD_33 1.486(5) .
CA_33 C_33 1.525(5) .
CA_33 CB_33 1.523(5) .
CB_33 CG_33 1.527(6) .
CG_33 CD_33 1.502(6) .
C_33 O_33 1.237(4) .
C_33 N_34 1.349(5) .
O_33 Na_4 2.354(3) 4_466
N_34 CA_34 1.456(5) .
CA_34 C_34 1.522(5) .
CA_34 CB_34 1.551(5) .
CB_34 CG2_34 1.501(7) .
CB_34 CG1_34 1.521(6) .
C_34 O_34 1.256(4) .
C_34 N_35 1.334(5) .
N_35 CA_35 1.454(5) .
CA_35 C_35 1.527(5) .
CA_35 CB_35 1.527(5) .
CB_35 CG_35 1.540(6) .
CG_35 CD1_35 1.508(7) .
CG_35 CD2_35 1.533(7) .
C_35 O_35 1.236(4) .
O_35 Na_4 2.383(3) 4_466
N_41 C_45 1.340(5) .
N_41 CA_41 1.453(5) .
CA_41 C_41 1.534(6) .
CA_41 CB_41 1.538(6) .
CB_41 CG_41 1.488(6) .
CG_41 CD1_41 1.352(7) .
CG_41 CD2_41 1.459(7) .
CD1_41 NE1_41 1.365(7) .
NE1_41 CE2_41 1.359(7) .
CE2_41 CZ2_41 1.395(8) .
CE2_41 CD2_41 1.417(7) .
CZ2_41 CH2_41 1.390(10) .
CH2_41 CZ3_41 1.360(10) .
CZ3_41 CE3_41 1.376(8) .
CE3_41 CD2_41 1.377(8) .
C_41 O_41 1.231(4) .
C_41 N_42 1.349(5) .
N_42 CA_42 1.448(5) .
CA_42 CB_42 1.528(5) .
CA_42 C_42 1.522(5) .
CB_42 CG_42 1.519(5) .
CG_42 OD1_42 1.233(5) .
CG_42 OD2_42 1.269(5) .
C_42 O_42 1.241(4) .
C_42 N_43 1.354(5) .
N_43 CD_43 1.470(5) .
N_43 CA_43 1.480(5) .
CA_43 CB_43 1.527(5) .
CA_43 C_43 1.538(5) .
CB_43 CG_43 1.550(6) .
CG_43 CD_43 1.511(6) .
C_43 O_43 1.245(4) .
C_43 N_44 1.340(5) .
N_44 CA_44 1.472(5) .
CA_44 CB_44 1.511(6) .
CA_44 C_44 1.529(6) .
CB_44 CG2_44 1.515(6) .
CB_44 CG1_44 1.528(7) .
C_44 O_44 1.247(4) .
C_44 N_45 1.333(5) .
N_45 CA_45 1.468(5) .
CA_45 C_45 1.517(5) .
CA_45 CB_45 1.524(6) .
CB_45 CG_45 1.509(6) .
CG_45 CD2_45 1.514(7) .
CG_45 CD1_45 1.546(7) .
C_45 O_45 1.224(5) .
O1_51 C1_51 1.382(7) .
C1_51 C2_51 1.402(11) .
C1_51 C3_51 1.467(10) .
O1_52 C1_52 1.386(8) .
C1_52 C3_52 1.496(15) .
C1_52 C2_52 1.493(12) .
O1_53 C1_53 1.399(8) .
C1_53 C3_53 1.408(9) .
C1_53 C2_53 1.507(9) .
O1_54 C1_54 1.387(12) .
C1_54 C2_54 1.478(13) .
C1_54 C3_54 1.569(15) .
O1_55 C1_55 1.452(6) .
C1_55 C3_55 1.517(8) .
C1_55 C2_55 1.500(7) .
O1_56 C1_56 1.400(14) .
C1_56 C3_56 1.471(14) .
C1_56 C2_56 1.511(16) .
O1_57 C1_57 1.431(14) .
C1_57 C2_57 1.532(15) .
C1_57 C3_57 1.518(16) .
O1_58 C1_58 1.418(16) .
C1_58 C2_58 1.444(16) .
C1_58 C3_58 1.490(16) .
O9_69 O15_75 1.53(3) .
O10_70 O11_71 1.62(6) .
O15_75 O16_76 1.66(4) 3_546
O16_76 O15_75 1.66(4) 3_556
